data_7134201
loop_
_publ_author_name
'Sujilkumar, Suvarna'
'Hari, Avinash'
'Hariharan, Mahesh'

_publ_section_title
;
 Through-Space Conjugation Driven Luminescence Enhancement in Crystalline
 Butterfly Architectures
;
_journal_name_full 'Chemical Communications'
_journal_paper_doi 10.1039/D4CC05351F
_journal_year 2025
_chemical_formula_sum 'C65 H41 Cl3'
_chemical_formula_weight 928.33
_space_group_crystal_system triclinic
_space_group_IT_number 2
_space_group_name_Hall '-P 1'
_space_group_name_H-M_alt 'P -1'
_atom_sites_solution_hydrogens geom
_audit_creation_method SHELXL-2019/3
_audit_update_record
;
2025-01-25 deposited with the CCDC.	2025-01-28 downloaded from the CCDC.
;
_cell_angle_alpha 111.549(2)
_cell_angle_beta 102.509(2)
_cell_angle_gamma 99.005(2)
_cell_formula_units_Z 4
_cell_length_a 11.8264(5)
_cell_length_b 21.1618(10)
_cell_length_c 21.7622(10)
_cell_measurement_reflns_used 9228
_cell_measurement_temperature 100(2)
_cell_measurement_theta_max 28.12
_cell_measurement_theta_min 2.73
_cell_volume 4775.4(4)
_computing_cell_refinement 'SAINT V8.5.0.27 (Bruker AXS LLC, 2023)'
_computing_data_collection 'Bruker APEX5 v2023.9-0'(Bruker AXS Inc., 2023)'
_computing_data_reduction 'SAINT V8.5.0.27 (Bruker AXS LLC, 2023)'
_computing_molecular_graphics 'shelXle (C.B. Huebschle, rev 1503)'
_computing_publication_material 'SHELXL-2019/2 (Sheldrick, 2019)'
_computing_structure_refinement 'SHELXL-2019/2 (Sheldrick, 2019)'
_computing_structure_solution 'XT, VERSION 2018/2 (Sheldrick, 2019)'
_diffrn_ambient_temperature 100(2)
_diffrn_measured_fraction_theta_full 0.999
_diffrn_measured_fraction_theta_max 0.999
_diffrn_measurement_device_type 'Bruker D8 Quest (Photon III C14 Detector)'
_diffrn_measurement_method '\w and \f scan'
_diffrn_radiation_type MoK\a
_diffrn_radiation_wavelength 0.71073
_diffrn_reflns_av_R_equivalents 0.0514
_diffrn_reflns_av_unetI/netI 0.0247
_diffrn_reflns_Laue_measured_fraction_full 0.999
_diffrn_reflns_Laue_measured_fraction_max 0.999
_diffrn_reflns_limit_h_max 14
_diffrn_reflns_limit_h_min -14
_diffrn_reflns_limit_k_max 25
_diffrn_reflns_limit_k_min -25
_diffrn_reflns_limit_l_max 25
_diffrn_reflns_limit_l_min -25
_diffrn_reflns_number 222602
_diffrn_reflns_point_group_measured_fraction_full 0.999
_diffrn_reflns_point_group_measured_fraction_max 0.999
_diffrn_reflns_theta_full 25.000
_diffrn_reflns_theta_max 25.000
_diffrn_reflns_theta_min 1.927
_diffrn_source 'Microfocus sealed tube'
_exptl_absorpt_coefficient_mu 0.235
_exptl_absorpt_correction_T_max 0.92
_exptl_absorpt_correction_T_min 0.89
_exptl_absorpt_correction_type multi-scan
_exptl_absorpt_process_details 'SADABS (Bruker, 2016)'
_exptl_crystal_colour colourless
_exptl_crystal_density_diffrn 1.291
_exptl_crystal_description block
_exptl_crystal_F_000 1928
_exptl_crystal_size_max 0.250
_exptl_crystal_size_mid 0.125
_exptl_crystal_size_min 0.055
_refine_diff_density_max 1.202
_refine_diff_density_min -0.844
_refine_diff_density_rms 0.074
_refine_ls_extinction_method none
_refine_ls_goodness_of_fit_ref 1.058
_refine_ls_hydrogen_treatment constr
_refine_ls_matrix_type full
_refine_ls_number_parameters 1390
_refine_ls_number_reflns 16800
_refine_ls_number_restraints 1237
_refine_ls_restrained_S_all 1.071
_refine_ls_R_factor_all 0.0869
_refine_ls_R_factor_gt 0.0779
_refine_ls_shift/su_max 0.000
_refine_ls_shift/su_mean 0.000
_refine_ls_structure_factor_coef Fsqd
_refine_ls_weighting_details 'w=1/[\s^2^(Fo^2^)+(0.1256P)^2^+6.2020P] where P=(Fo^2^+2Fc^2^)/3'
_refine_ls_weighting_scheme calc
_refine_ls_wR_factor_gt 0.2213
_refine_ls_wR_factor_ref 0.2340
_reflns_Friedel_coverage 0.000
_reflns_number_gt 14436
_reflns_number_total 16800
_reflns_threshold_expression 'I > 2\s(I)'
_cod_data_source_file d4cc05351f2.cif
_cod_data_source_block 1NPNEW
_cod_database_code 7134201
_shelx_shelxl_version_number 2019/3
_shelx_space_group_comment
;
The symmetry employed for this shelxl refinement is uniquely defined
by the following loop, which should always be used as a source of
symmetry information in preference to the above space-group names.
They are only intended as comments.
;
_shelx_estimated_absorpt_t_min 0.944
_shelx_estimated_absorpt_t_max 0.987

loop_
_space_group_symop_operation_xyz
'x, y, z'
'-x, -y, -z'

loop_
_atom_site_label
_atom_site_type_symbol
_atom_site_fract_x
_atom_site_fract_y
_atom_site_fract_z
_atom_site_U_iso_or_equiv
_atom_site_adp_type
_atom_site_occupancy
_atom_site_site_symmetry_order
_atom_site_calc_flag
_atom_site_refinement_flags_posn
_atom_site_refinement_flags_adp
_atom_site_refinement_flags_occupancy
_atom_site_disorder_assembly
_atom_site_disorder_group
C1 C 0.0527(3) 0.59863(15) 0.33310(16) 0.0383(7) Uani 1 1 d . . . . .
C2 C 0.0855(3) 0.53893(15) 0.28390(15) 0.0373(6) Uani 1 1 d . . . . .
C3 C 0.1845(3) 0.51714(17) 0.30355(16) 0.0435(7) Uani 1 1 d . . . . .
H3 H 0.234337 0.540621 0.350159 0.052 Uiso 1 1 calc R U . . .
C4 C 0.2149(3) 0.46088(16) 0.25680(16) 0.0427(7) Uani 1 1 d . . . . .
C5 C 0.3192(4) 0.43924(19) 0.27726(19) 0.0561(9) Uani 1 1 d . . . . .
H5 H 0.370339 0.463144 0.323554 0.067 Uiso 1 1 calc R U . . .
C6 C 0.3465(4) 0.3849(2) 0.2315(2) 0.0610(10) Uani 1 1 d . . . . .
H6 H 0.416423 0.370793 0.245651 0.073 Uiso 1 1 calc R U . . .
C7 C 0.2713(4) 0.3495(2) 0.1631(2) 0.0573(9) Uani 1 1 d . . . . .
H7 H 0.290655 0.311168 0.131271 0.069 Uiso 1 1 calc R U . . .
C8 C 0.1711(3) 0.36909(18) 0.14148(18) 0.0498(8) Uani 1 1 d . . . . .
H8 H 0.121187 0.344150 0.094986 0.060 Uiso 1 1 calc R U . . .
C9 C 0.1406(3) 0.42633(16) 0.18767(16) 0.0400(7) Uani 1 1 d . . . . .
C10 C 0.0416(3) 0.45133(15) 0.16707(16) 0.0381(6) Uani 1 1 d . . . . .
H10 H -0.007046 0.429199 0.120153 0.046 Uiso 1 1 calc R U . . .
C11 C 0.0137(3) 0.50668(14) 0.21285(16) 0.0356(6) Uani 1 1 d . . . . .
C12 C -0.0811(3) 0.53958(15) 0.19182(15) 0.0367(6) Uani 1 1 d . . . . .
C13 C -0.0444(2) 0.61793(14) 0.22957(15) 0.0327(6) Uani 1 1 d . . . . .
C14 C -0.0652(2) 0.66240(15) 0.19862(15) 0.0348(6) Uani 1 1 d . . . . .
H14 H -0.105959 0.642905 0.150455 0.042 Uiso 1 1 calc R U . . .
C15 C -0.0281(2) 0.73644(14) 0.23571(15) 0.0316(6) Uani 1 1 d . . . . .
C16 C -0.0525(3) 0.78224(16) 0.20428(17) 0.0402(7) Uani 1 1 d . . . . .
H16 H -0.092906 0.763420 0.156112 0.048 Uiso 1 1 calc R U . . .
C17 C -0.0187(3) 0.85362(16) 0.24228(18) 0.0434(7) Uani 1 1 d . . . . .
H17 H -0.037416 0.883840 0.220559 0.052 Uiso 1 1 calc R U . . .
C18 C 0.0432(3) 0.88221(15) 0.31286(18) 0.0416(7) Uani 1 1 d . . . . .
H18 H 0.067324 0.931811 0.338658 0.050 Uiso 1 1 calc R U . . .
C19 C 0.0693(3) 0.83951(15) 0.34504(16) 0.0355(6) Uani 1 1 d . . . . .
H19 H 0.112406 0.859713 0.392905 0.043 Uiso 1 1 calc R U . . .
C20 C 0.0328(2) 0.76552(14) 0.30794(14) 0.0303(6) Uani 1 1 d . . . . .
C21 C 0.0553(2) 0.71913(14) 0.33916(14) 0.0322(6) Uani 1 1 d . . . . .
H21 H 0.096422 0.738169 0.387238 0.039 Uiso 1 1 calc R U . . .
C22 C 0.0196(2) 0.64749(15) 0.30244(14) 0.0323(6) Uani 1 1 d . . . . .
C23 C -0.1900(3) 0.50380(16) 0.14609(18) 0.0444(7) Uani 1 1 d . . . . .
C24 C -0.2365(3) 0.42455(17) 0.11240(19) 0.0491(8) Uani 1 1 d . . . . .
C25 C -0.2803(3) 0.38980(17) 0.1511(2) 0.0521(9) Uani 1 1 d . . . . .
C26 C -0.2676(4) 0.42323(19) 0.2226(2) 0.0604(10) Uani 1 1 d . . . . .
H26 H -0.225408 0.471510 0.247186 0.072 Uiso 1 1 calc R U . . .
C27 C -0.3138(4) 0.3889(2) 0.2579(3) 0.0709(12) Uani 1 1 d . . . . .
H27 H -0.304795 0.413249 0.305748 0.085 Uiso 1 1 calc R U . . .
C28 C -0.3748(4) 0.3169(2) 0.2221(3) 0.0813(14) Uani 1 1 d . . . . .
H28 H -0.406478 0.292361 0.246046 0.098 Uiso 1 1 calc R U . . .
C29 C -0.3882(4) 0.2825(2) 0.1535(3) 0.0743(13) Uani 1 1 d . . . . .
H29 H -0.430218 0.234140 0.130220 0.089 Uiso 1 1 calc R U . . .
C30 C -0.3419(3) 0.31635(18) 0.1156(2) 0.0610(10) Uani 1 1 d . . . . .
C31 C -0.3523(3) 0.28098(19) 0.0455(2) 0.0604(10) Uani 1 1 d . . . . .
H31 H -0.393616 0.232484 0.022032 0.072 Uiso 1 1 calc R U . . .
C32 C -0.3062(4) 0.3131(2) 0.0104(2) 0.0631(11) Uani 1 1 d . . . . .
H32 H -0.311199 0.287194 -0.036660 0.076 Uiso 1 1 calc R U . . .
C33 C -0.2493(3) 0.38674(19) 0.0442(2) 0.0558(9) Uani 1 1 d . . . . .
H33 H -0.219738 0.409913 0.018681 0.067 Uiso 1 1 calc R U . . .
C34 C -0.2871(3) 0.53874(16) 0.12839(19) 0.0494(8) Uani 1 1 d . . . . .
C35 C -0.3075(3) 0.55248(16) 0.0687(2) 0.0536(9) Uani 1 1 d . . . . .
C36 C -0.2349(4) 0.54254(19) 0.0258(2) 0.0579(9) Uani 1 1 d . . . . .
H36 H -0.166407 0.526051 0.036819 0.069 Uiso 1 1 calc R U . . .
C37 C -0.2586(4) 0.5556(2) -0.0320(2) 0.0728(12) Uani 1 1 d . . . . .
H37 H -0.206740 0.548145 -0.060303 0.087 Uiso 1 1 calc R U . . .
C38 C -0.3586(5) 0.5800(2) -0.0498(3) 0.0770(13) Uani 1 1 d . . . . .
H38 H -0.375915 0.587995 -0.090635 0.092 Uiso 1 1 calc R U . . .
C39 C -0.4303(4) 0.5921(2) -0.0087(3) 0.0733(14) Uani 1 1 d . . . . .
H39 H -0.497981 0.608753 -0.021065 0.088 Uiso 1 1 calc R U . . .
C40 C -0.4080(3) 0.58089(18) 0.0517(2) 0.0624(11) Uani 1 1 d . . . . .
C41 C -0.4798(4) 0.5938(2) 0.0957(3) 0.0692(12) Uani 1 1 d . . . . .
H41 H -0.546105 0.612070 0.084886 0.083 Uiso 1 1 calc R U . . .
C42 C -0.4589(4) 0.5814(2) 0.1525(3) 0.0735(13) Uani 1 1 d . . . . .
H42 H -0.508812 0.592236 0.181743 0.088 Uiso 1 1 calc R U . . .
C43 C -0.3616(3) 0.5518(2) 0.1700(2) 0.0631(11) Uani 1 1 d . . . . .
H43 H -0.348759 0.541366 0.209486 0.076 Uiso 1 1 calc R U . . .
C44 C 0.0547(3) 0.60549(17) 0.39747(17) 0.0476(8) Uani 1 1 d . . . . .
C45 C 0.0667(8) 0.5471(5) 0.4170(5) 0.0545(19) Uani 0.662(7) 1 d D U P A 5
C46 C 0.1779(9) 0.5495(4) 0.4609(4) 0.0584(17) Uani 0.662(7) 1 d D U P A 5
C47 C 0.2852(8) 0.6050(5) 0.4851(4) 0.064(2) Uani 0.662(7) 1 d D U P A 5
H47 H 0.281704 0.643347 0.472579 0.077 Uiso 0.662(7) 1 calc R U P A 5
C48 C 0.3914(9) 0.6056(5) 0.5247(4) 0.080(2) Uani 0.662(7) 1 d D U P A 5
H48 H 0.461838 0.641750 0.537111 0.096 Uiso 0.662(7) 1 calc R U P A 5
C49 C 0.3938(12) 0.5474(6) 0.5482(6) 0.086(3) Uani 0.662(7) 1 d D U P A 5
H49 H 0.462525 0.549319 0.581641 0.104 Uiso 0.662(7) 1 calc R U P A 5
C50 C 0.2996(9) 0.4941(5) 0.5218(4) 0.0778(19) Uani 0.662(7) 1 d D U P A 5
H50 H 0.305435 0.454610 0.532010 0.093 Uiso 0.662(7) 1 calc R U P A 5
C51 C 0.1879(9) 0.4916(4) 0.4783(4) 0.0629(17) Uani 0.662(7) 1 d D U P A 5
C52 C 0.0887(9) 0.4345(4) 0.4542(4) 0.0607(18) Uani 0.662(7) 1 d D U P A 5
H52 H 0.094989 0.396811 0.467457 0.073 Uiso 0.662(7) 1 calc R U P A 5
C53 C -0.0182(8) 0.4314(3) 0.4115(4) 0.0618(16) Uani 0.662(7) 1 d D U P A 5
H53 H -0.085134 0.391820 0.394147 0.074 Uiso 0.662(7) 1 calc R U P A 5
C54 C -0.0255(7) 0.4902(3) 0.3937(4) 0.0532(15) Uani 0.662(7) 1 d D U P A 5
H54 H -0.099094 0.488591 0.364260 0.064 Uiso 0.662(7) 1 calc R U P A 5
C45' C 0.1028(15) 0.5539(9) 0.4295(11) 0.054(3) Uani 0.338(7) 1 d D U P A 6
C46' C 0.2244(16) 0.5661(9) 0.4693(10) 0.063(3) Uani 0.338(7) 1 d D U P A 6
C47' C 0.3190(14) 0.6246(10) 0.4807(9) 0.066(3) Uani 0.338(7) 1 d D U P A 6
H47' H 0.298571 0.656712 0.461837 0.079 Uiso 0.338(7) 1 calc R U P A 6
C48' C 0.4348(14) 0.6372(9) 0.5165(7) 0.073(3) Uani 0.338(7) 1 d D U P A 6
H48' H 0.495686 0.675557 0.521798 0.087 Uiso 0.338(7) 1 calc R U P A 6
C49' C 0.4609(15) 0.5848(8) 0.5480(7) 0.075(3) Uani 0.338(7) 1 d D U P A 6
H49' H 0.538571 0.593006 0.577762 0.090 Uiso 0.338(7) 1 calc R U P A 6
C50' C 0.379(2) 0.5306(11) 0.5346(11) 0.073(4) Uani 0.338(7) 1 d D U P A 6
H50' H 0.401278 0.496097 0.549572 0.088 Uiso 0.338(7) 1 calc R U P A 6
C51' C 0.2564(15) 0.5189(8) 0.4982(7) 0.067(3) Uani 0.338(7) 1 d D U P A 6
C52' C 0.1669(16) 0.4583(8) 0.4816(8) 0.068(3) Uani 0.338(7) 1 d D U P A 6
H52' H 0.186888 0.425645 0.499896 0.082 Uiso 0.338(7) 1 calc R U P A 6
C53' C 0.0520(17) 0.4437(8) 0.4405(9) 0.061(3) Uani 0.338(7) 1 d D U P A 6
H53' H -0.005957 0.401076 0.427918 0.073 Uiso 0.338(7) 1 calc R U P A 6
C54' C 0.0247(15) 0.4959(7) 0.4177(8) 0.059(3) Uani 0.338(7) 1 d D U P A 6
H54' H -0.055894 0.488455 0.392053 0.070 Uiso 0.338(7) 1 calc R U P A 6
C55 C 0.0150(4) 0.66256(17) 0.44782(18) 0.0496(8) Uani 1 1 d . . . . .
C56 C 0.0971(4) 0.71141(19) 0.50845(19) 0.0580(9) Uani 1 1 d . . . . .
H56 H 0.179130 0.710936 0.516804 0.070 Uiso 1 1 calc R U . . .
C57 C 0.0622(5) 0.7628(2) 0.5591(2) 0.0668(11) Uani 1 1 d . . . . .
H57 H 0.120905 0.797418 0.599890 0.080 Uiso 1 1 calc R U . . .
C58 C -0.0558(5) 0.7620(2) 0.5488(2) 0.0640(11) Uani 1 1 d . . . . .
H58 H -0.078953 0.795545 0.583359 0.077 Uiso 1 1 calc R U . . .
C59 C -0.1439(4) 0.71263(19) 0.4882(2) 0.0579(10) Uani 1 1 d . . . . .
C60 C -0.2656(5) 0.7110(2) 0.4769(3) 0.0716(12) Uani 1 1 d . . . . .
H60 H -0.289303 0.744553 0.511204 0.086 Uiso 1 1 calc R U . . .
C61 C -0.3504(5) 0.6631(3) 0.4187(3) 0.0792(13) Uani 1 1 d . . . . .
H61 H -0.432342 0.663201 0.412652 0.095 Uiso 1 1 calc R U . . .
C62 C -0.3175(4) 0.6130(2) 0.3669(2) 0.0686(11) Uani 1 1 d . . . . .
H62 H -0.377019 0.579138 0.326069 0.082 Uiso 1 1 calc R U . . .
C63 C -0.1992(4) 0.61368(19) 0.3760(2) 0.0560(9) Uani 1 1 d . . . . .
H63 H -0.177872 0.580099 0.340478 0.067 Uiso 1 1 calc R U . . .
C64 C -0.1078(4) 0.66211(18) 0.43579(19) 0.0525(9) Uani 1 1 d . . . . .
C65 C 0.6622(2) 0.99503(13) 0.17301(12) 0.0237(5) Uani 1 1 d . . . . .
C66 C 0.7888(2) 1.00969(12) 0.21600(12) 0.0229(5) Uani 1 1 d . . . . .
C67 C 0.8845(2) 1.00903(13) 0.19009(13) 0.0248(5) Uani 1 1 d . . . . .
H67 H 0.870230 0.995359 0.141760 0.030 Uiso 1 1 calc R U . . .
C68 C 1.0038(2) 1.02798(13) 0.23276(13) 0.0251(5) Uani 1 1 d . . . . .
C69 C 1.1019(2) 1.02725(15) 0.20543(14) 0.0314(6) Uani 1 1 d . . . . .
H69 H 1.087916 1.012279 0.156970 0.038 Uiso 1 1 calc R U . . .
C70 C 1.2168(2) 1.04791(16) 0.24820(15) 0.0360(6) Uani 1 1 d . . . . .
H70 H 1.282163 1.047352 0.229356 0.043 Uiso 1 1 calc R U . . .
C71 C 1.2385(2) 1.06999(15) 0.32005(15) 0.0341(6) Uani 1 1 d . . . . .
H71 H 1.318609 1.084425 0.349354 0.041 Uiso 1 1 calc R U . . .
C72 C 1.1459(2) 1.07094(14) 0.34813(14) 0.0285(5) Uani 1 1 d . . . . .
H72 H 1.162218 1.085974 0.396733 0.034 Uiso 1 1 calc R U . . .
C73 C 1.0253(2) 1.04968(12) 0.30544(13) 0.0238(5) Uani 1 1 d . . . . .
C74 C 0.9256(2) 1.04950(13) 0.33155(13) 0.0239(5) Uani 1 1 d . . . . .
H74 H 0.938715 1.062932 0.379766 0.029 Uiso 1 1 calc R U . . .
C75 C 0.8104(2) 1.03038(12) 0.28890(13) 0.0230(5) Uani 1 1 d . . . . .
C76 C 0.7052(2) 1.03619(13) 0.31587(12) 0.0244(5) Uani 1 1 d . . . . .
C77 C 0.6252(2) 1.06969(13) 0.28232(13) 0.0242(5) Uani 1 1 d . . . . .
C78 C 0.5787(2) 1.12203(13) 0.31829(13) 0.0262(5) Uani 1 1 d . . . . .
H78 H 0.596869 1.137671 0.367045 0.031 Uiso 1 1 calc R U . . .
C79 C 0.5046(2) 1.15331(13) 0.28482(14) 0.0271(5) Uani 1 1 d . . . . .
C80 C 0.4555(3) 1.20689(15) 0.32200(15) 0.0347(6) Uani 1 1 d . . . . .
H80 H 0.475599 1.224092 0.370953 0.042 Uiso 1 1 calc R U . . .
C81 C 0.3798(3) 1.23389(16) 0.28803(17) 0.0409(7) Uani 1 1 d . . . . .
H81 H 0.347366 1.269713 0.313409 0.049 Uiso 1 1 calc R U . . .
C82 C 0.3496(3) 1.20893(15) 0.21552(16) 0.0396(7) Uani 1 1 d . . . . .
H82 H 0.295668 1.227526 0.192265 0.047 Uiso 1 1 calc R U . . .
C83 C 0.3968(2) 1.15834(14) 0.17826(15) 0.0322(6) Uani 1 1 d . . . . .
H83 H 0.376591 1.142607 0.129426 0.039 Uiso 1 1 calc R U . . .
C84 C 0.4758(2) 1.12908(13) 0.21186(14) 0.0264(5) Uani 1 1 d . . . . .
C85 C 0.5265(2) 1.07615(13) 0.17569(13) 0.0250(5) Uani 1 1 d . . . . .
H85 H 0.508757 1.060124 0.126920 0.030 Uiso 1 1 calc R U . . .
C86 C 0.6005(2) 1.04733(13) 0.20891(13) 0.0237(5) Uani 1 1 d . . . . .
C87 C 0.6825(2) 1.01109(14) 0.36187(13) 0.0257(5) Uani 1 1 d . . . . .
C88 C 0.5710(2) 1.01106(15) 0.38480(14) 0.0285(6) Uani 1 1 d . . . . .
C89 C 0.4791(2) 0.95025(16) 0.35182(15) 0.0332(6) Uani 1 1 d . . . . .
H89 H 0.486149 0.912290 0.313675 0.040 Uiso 1 1 calc R U . . .
C90 C 0.3756(3) 0.94250(17) 0.37263(16) 0.0378(7) Uani 1 1 d . . . . .
H90 H 0.313783 0.899880 0.348791 0.045 Uiso 1 1 calc R U . . .
C91 C 0.3641(2) 0.99599(17) 0.42682(16) 0.0375(7) Uani 1 1 d . . . . .
H91 H 0.293701 0.990611 0.440741 0.045 Uiso 1 1 calc R U . . .
C92 C 0.4552(3) 1.05991(17) 0.46318(15) 0.0350(6) Uani 1 1 d . . . . .
C93 C 0.5618(2) 1.06746(15) 0.44292(13) 0.0303(6) Uani 1 1 d . . . . .
C94 C 0.6524(3) 1.13172(16) 0.48155(14) 0.0342(6) Uani 1 1 d . . . . .
H94 H 0.725197 1.137489 0.469967 0.041 Uiso 1 1 calc R U . . .
C95 C 0.6368(3) 1.18545(18) 0.53516(16) 0.0442(7) Uani 1 1 d . . . . .
H95 H 0.698167 1.228187 0.559905 0.053 Uiso 1 1 calc R U . . .
C96 C 0.5304(3) 1.1779(2) 0.55394(17) 0.0486(8) Uani 1 1 d . . . . .
H96 H 0.519925 1.215657 0.590898 0.058 Uiso 1 1 calc R U . . .
C97 C 0.4428(3) 1.11669(19) 0.51928(16) 0.0438(7) Uani 1 1 d . . . . .
H97 H 0.371894 1.111824 0.532835 0.053 Uiso 1 1 calc R U . . .
C98 C 0.7559(2) 0.97055(14) 0.39063(13) 0.0275(5) Uani 1 1 d . . . . .
C99 C 0.8222(2) 1.00077(15) 0.45909(14) 0.0309(6) Uani 1 1 d . . . . .
H99 H 0.832331 1.049485 0.485353 0.037 Uiso 1 1 calc R U . . .
C100 C 0.8758(2) 0.96160(17) 0.49169(15) 0.0350(6) Uani 1 1 d . . . . .
H100 H 0.921981 0.984175 0.539071 0.042 Uiso 1 1 calc R U . . .
C101 C 0.8613(2) 0.89171(17) 0.45543(16) 0.0367(7) Uani 1 1 d . . . . .
H101 H 0.896678 0.865492 0.477792 0.044 Uiso 1 1 calc R U . . .
C102 C 0.7938(2) 0.85757(16) 0.38440(15) 0.0333(6) Uani 1 1 d . . . . .
C103 C 0.7422(2) 0.89756(15) 0.35094(14) 0.0287(6) Uani 1 1 d . . . . .
C104 C 0.6769(3) 0.86157(16) 0.27964(15) 0.0356(6) Uani 1 1 d . . . . .
H104 H 0.643578 0.887053 0.255674 0.043 Uiso 1 1 calc R U . . .
C105 C 0.6612(3) 0.79050(17) 0.24467(17) 0.0447(7) Uani 1 1 d . . . . .
H105 H 0.616024 0.767317 0.197121 0.054 Uiso 1 1 calc R U . . .
C106 C 0.7114(3) 0.75165(18) 0.27863(19) 0.0488(8) Uani 1 1 d . . . . .
H106 H 0.699846 0.702471 0.254083 0.059 Uiso 1 1 calc R U . . .
C107 C 0.7768(3) 0.78487(17) 0.34702(18) 0.0421(7) Uani 1 1 d . . . . .
H107 H 0.811178 0.758545 0.369595 0.051 Uiso 1 1 calc R U . . .
C108 C 0.6107(2) 0.94104(13) 0.10983(13) 0.0250(5) Uani 1 1 d . . . . .
C109 C 0.4822(2) 0.92195(13) 0.06646(13) 0.0270(5) Uani 1 1 d . . . . .
C110 C 0.4589(2) 0.91615(14) -0.00040(14) 0.0310(6) Uani 1 1 d . . . . .
H110 H 0.524260 0.928379 -0.016245 0.037 Uiso 1 1 calc R U . . .
C111 C 0.3417(3) 0.89276(15) -0.04626(15) 0.0359(6) Uani 1 1 d . . . . .
H111 H 0.329009 0.889534 -0.092051 0.043 Uiso 1 1 calc R U . . .
C112 C 0.2472(3) 0.87489(16) -0.02478(16) 0.0389(7) Uani 1 1 d . . . . .
H112 H 0.168230 0.859243 -0.055744 0.047 Uiso 1 1 calc R U . . .
C113 C 0.2647(2) 0.87925(15) 0.04331(15) 0.0340(6) Uani 1 1 d . . . . .
C114 C 0.3831(2) 0.90254(14) 0.08989(14) 0.0296(6) Uani 1 1 d . . . . .
C115 C 0.3964(3) 0.90410(16) 0.15664(15) 0.0358(6) Uani 1 1 d . . . . .
H115 H 0.474299 0.918825 0.188528 0.043 Uiso 1 1 calc R U . . .
C116 C 0.2984(3) 0.8847(2) 0.17595(18) 0.0491(8) Uani 1 1 d . . . . .
H116 H 0.309226 0.886659 0.221231 0.059 Uiso 1 1 calc R U . . .
C117 C 0.1826(3) 0.8619(2) 0.12981(19) 0.0574(9) Uani 1 1 d . . . . .
H117 H 0.115526 0.848204 0.143703 0.069 Uiso 1 1 calc R U . . .
C118 C 0.1662(3) 0.8595(2) 0.06550(18) 0.0489(8) Uani 1 1 d . . . . .
H118 H 0.087245 0.844335 0.034645 0.059 Uiso 1 1 calc R U . . .
C119 C 0.6738(2) 0.88651(13) 0.07763(13) 0.0268(5) Uani 1 1 d . . . . .
C120 C 0.6578(2) 0.82747(14) 0.09022(14) 0.0320(6) Uani 1 1 d . . . . .
H120 H 0.610875 0.823651 0.119649 0.038 Uiso 1 1 calc R U . . .
C121 C 0.7090(3) 0.77217(15) 0.06073(15) 0.0393(7) Uani 1 1 d . . . . .
H121 H 0.696833 0.731834 0.070498 0.047 Uiso 1 1 calc R U . . .
C122 C 0.7761(3) 0.77682(15) 0.01802(14) 0.0385(7) Uani 1 1 d . . . . .
H122 H 0.811135 0.739646 -0.001437 0.046 Uiso 1 1 calc R U . . .
C123 C 0.7943(2) 0.83590(15) 0.00242(13) 0.0322(6) Uani 1 1 d . . . . .
C124 C 0.7422(2) 0.89199(14) 0.03224(12) 0.0267(5) Uani 1 1 d . . . . .
C125 C 0.7639(2) 0.95163(14) 0.01693(13) 0.0308(6) Uani 1 1 d . . . . .
H125 H 0.729573 0.989195 0.036194 0.037 Uiso 1 1 calc R U . . .
C126 C 0.8330(3) 0.95631(17) -0.02487(15) 0.0373(6) Uani 1 1 d . . . . .
H126 H 0.847096 0.997102 -0.033780 0.045 Uiso 1 1 calc R U . . .
C127 C 0.8836(3) 0.90058(18) -0.05488(15) 0.0409(7) Uani 1 1 d . . . . .
H127 H 0.931159 0.903687 -0.084209 0.049 Uiso 1 1 calc R U . . .
C128 C 0.8639(3) 0.84243(17) -0.04154(14) 0.0388(7) Uani 1 1 d . . . . .
H128 H 0.897700 0.805124 -0.062277 0.047 Uiso 1 1 calc R U . . .
C1A C 0.0419(9) 0.7439(5) 0.7327(6) 0.056(2) Uani 0.581(10) 1 d D U P B 1
H1A H 0.018408 0.710878 0.682689 0.067 Uiso 0.581(10) 1 calc R U P B 1
Cl1 Cl 0.1778(2) 0.80160(18) 0.75057(15) 0.0671(10) Uani 0.581(10) 1 d D U P B 1
Cl2 Cl 0.0527(3) 0.6925(2) 0.7799(3) 0.0959(14) Uani 0.581(10) 1 d D U P B 1
Cl3 Cl -0.0688(3) 0.7900(2) 0.7430(3) 0.0987(14) Uani 0.581(10) 1 d D U P B 1
C1B C 0.040(2) 0.7360(12) 0.7472(13) 0.108(6) Uani 0.419(10) 1 d D U P B 2
H1B H -0.001921 0.695484 0.701405 0.130 Uiso 0.419(10) 1 calc R U P B 2
Cl1' Cl 0.1617(11) 0.7965(7) 0.7492(7) 0.224(5) Uani 0.419(10) 1 d D U P B 2
Cl2' Cl 0.0668(10) 0.7168(7) 0.8156(9) 0.210(5) Uani 0.419(10) 1 d D U P B 2
Cl3' Cl -0.0394(11) 0.7992(6) 0.7767(8) 0.213(5) Uani 0.419(10) 1 d D U P B 2
C2A C 0.7470(15) 0.3280(7) 0.7797(8) 0.083(3) Uani 0.547(5) 1 d D U P C 1
H2A H 0.819500 0.325256 0.763315 0.099 Uiso 0.547(5) 1 calc R U P C 1
Cl4 Cl 0.7866(3) 0.39942(17) 0.85833(17) 0.1121(14) Uani 0.547(5) 1 d D U P C 1
Cl5 Cl 0.6374(4) 0.3388(3) 0.7191(2) 0.1406(17) Uani 0.547(5) 1 d D U P C 1
Cl6 Cl 0.6992(6) 0.2514(2) 0.7897(4) 0.162(2) Uani 0.547(5) 1 d D U P C 1
C2B C 0.755(2) 0.3160(10) 0.7922(11) 0.106(5) Uani 0.453(5) 1 d D U P C 2
H2B H 0.809971 0.296360 0.765309 0.127 Uiso 0.453(5) 1 calc R U P C 2
Cl4' Cl 0.8205(6) 0.3365(5) 0.8749(3) 0.202(4) Uani 0.453(5) 1 d D U P C 2
Cl5' Cl 0.7213(6) 0.3862(4) 0.7732(5) 0.193(3) Uani 0.453(5) 1 d D U P C 2
Cl6' Cl 0.6186(6) 0.2529(3) 0.7593(3) 0.1392(19) Uani 0.453(5) 1 d D U P C 2

loop_
_atom_site_aniso_label
_atom_site_aniso_U_11
_atom_site_aniso_U_22
_atom_site_aniso_U_33
_atom_site_aniso_U_23
_atom_site_aniso_U_13
_atom_site_aniso_U_12
C1 0.0481(17) 0.0291(14) 0.0408(16) 0.0149(12) 0.0138(13) 0.0164(13)
C2 0.0489(17) 0.0306(14) 0.0383(15) 0.0167(12) 0.0150(13) 0.0178(13)
C3 0.058(2) 0.0397(17) 0.0323(15) 0.0134(13) 0.0082(14) 0.0233(15)
C4 0.0524(18) 0.0374(16) 0.0415(17) 0.0164(13) 0.0117(14) 0.0233(14)
C5 0.064(2) 0.050(2) 0.0483(19) 0.0138(16) 0.0031(17) 0.0316(17)
C6 0.062(2) 0.055(2) 0.065(2) 0.0187(18) 0.0105(18) 0.0383(19)
C7 0.070(2) 0.049(2) 0.056(2) 0.0145(17) 0.0209(18) 0.0360(18)
C8 0.060(2) 0.0440(18) 0.0418(17) 0.0110(14) 0.0126(15) 0.0253(16)
C9 0.0463(17) 0.0314(15) 0.0416(16) 0.0125(13) 0.0121(13) 0.0160(13)
C10 0.0414(16) 0.0294(14) 0.0365(15) 0.0096(12) 0.0053(12) 0.0095(12)
C11 0.0380(15) 0.0249(13) 0.0441(16) 0.0146(12) 0.0115(13) 0.0091(11)
C12 0.0381(15) 0.0257(14) 0.0418(16) 0.0110(12) 0.0081(13) 0.0091(12)
C13 0.0273(13) 0.0263(13) 0.0403(15) 0.0114(12) 0.0068(11) 0.0070(11)
C14 0.0307(14) 0.0303(14) 0.0353(15) 0.0112(12) 0.0003(11) 0.0050(11)
C15 0.0244(13) 0.0274(13) 0.0404(15) 0.0133(12) 0.0062(11) 0.0062(10)
C16 0.0387(16) 0.0356(16) 0.0466(17) 0.0207(14) 0.0074(13) 0.0088(12)
C17 0.0436(17) 0.0355(16) 0.060(2) 0.0280(15) 0.0177(15) 0.0128(13)
C18 0.0390(16) 0.0234(14) 0.061(2) 0.0146(13) 0.0179(14) 0.0063(12)
C19 0.0319(14) 0.0281(14) 0.0400(15) 0.0078(12) 0.0111(12) 0.0051(11)
C20 0.0249(13) 0.0278(13) 0.0377(14) 0.0123(11) 0.0104(11) 0.0077(10)
C21 0.0318(14) 0.0300(14) 0.0325(14) 0.0102(11) 0.0082(11) 0.0107(11)
C22 0.0324(14) 0.0314(14) 0.0363(15) 0.0144(12) 0.0121(11) 0.0131(11)
C23 0.0400(17) 0.0277(15) 0.0530(19) 0.0089(13) 0.0038(14) 0.0086(12)
C24 0.0359(16) 0.0323(16) 0.063(2) 0.0095(15) 0.0018(15) 0.0095(13)
C25 0.0416(18) 0.0334(16) 0.072(2) 0.0121(16) 0.0168(16) 0.0104(14)
C26 0.058(2) 0.0397(19) 0.075(3) 0.0145(18) 0.0269(19) 0.0025(16)
C27 0.074(3) 0.047(2) 0.091(3) 0.020(2) 0.045(2) 0.0078(19)
C28 0.080(3) 0.051(2) 0.116(4) 0.028(3) 0.056(3) 0.004(2)
C29 0.068(3) 0.038(2) 0.110(4) 0.017(2) 0.042(3) 0.0046(18)
C30 0.0432(19) 0.0348(18) 0.090(3) 0.0127(19) 0.0172(19) 0.0076(14)
C31 0.049(2) 0.0366(18) 0.076(3) 0.0099(18) 0.0059(18) 0.0097(15)
C32 0.060(2) 0.045(2) 0.061(2) 0.0071(18) -0.0042(19) 0.0198(17)
C33 0.057(2) 0.0401(18) 0.055(2) 0.0118(16) 0.0002(17) 0.0140(16)
C34 0.0377(17) 0.0251(15) 0.059(2) 0.0013(14) -0.0046(15) 0.0038(12)
C35 0.0439(18) 0.0250(15) 0.064(2) 0.0065(15) -0.0110(16) 0.0003(13)
C36 0.055(2) 0.0412(19) 0.062(2) 0.0184(17) 0.0015(18) 0.0009(16)
C37 0.078(3) 0.058(2) 0.072(3) 0.032(2) 0.005(2) 0.005(2)
C38 0.081(3) 0.056(3) 0.079(3) 0.034(2) -0.003(3) 0.000(2)
C39 0.062(3) 0.039(2) 0.091(3) 0.028(2) -0.022(2) -0.0010(18)
C40 0.050(2) 0.0312(17) 0.073(3) 0.0070(17) -0.0120(19) 0.0009(15)
C41 0.050(2) 0.043(2) 0.082(3) 0.005(2) -0.007(2) 0.0109(17)
C42 0.055(2) 0.057(2) 0.083(3) 0.002(2) 0.015(2) 0.0218(19)
C43 0.0443(19) 0.045(2) 0.068(2) -0.0045(17) 0.0049(17) 0.0131(16)
C44 0.074(2) 0.0341(16) 0.0468(18) 0.0204(14) 0.0257(17) 0.0256(16)
C45 0.088(4) 0.052(3) 0.042(4) 0.026(3) 0.028(3) 0.041(3)
C46 0.095(4) 0.059(3) 0.039(3) 0.027(3) 0.026(3) 0.044(3)
C47 0.094(5) 0.066(4) 0.038(3) 0.020(3) 0.013(3) 0.051(4)
C48 0.097(5) 0.085(4) 0.048(3) 0.016(3) 0.002(3) 0.050(4)
C49 0.102(5) 0.084(5) 0.061(5) 0.020(4) 0.001(4) 0.051(4)
C50 0.115(5) 0.083(4) 0.054(3) 0.038(3) 0.020(3) 0.060(4)
C51 0.100(4) 0.062(4) 0.046(3) 0.030(3) 0.026(3) 0.050(3)
C52 0.099(5) 0.066(3) 0.048(4) 0.040(3) 0.031(3) 0.048(3)
C53 0.099(4) 0.051(3) 0.056(3) 0.032(3) 0.035(3) 0.037(3)
C54 0.086(4) 0.049(3) 0.042(3) 0.026(2) 0.026(3) 0.036(3)
C45' 0.096(6) 0.051(4) 0.046(5) 0.037(4) 0.035(5) 0.049(4)
C46' 0.098(5) 0.065(5) 0.045(4) 0.029(4) 0.029(4) 0.051(4)
C47' 0.099(6) 0.073(6) 0.038(4) 0.025(4) 0.024(5) 0.047(5)
C48' 0.090(6) 0.076(6) 0.051(5) 0.010(5) 0.031(5) 0.045(5)
C49' 0.099(6) 0.083(6) 0.050(5) 0.027(5) 0.009(5) 0.058(5)
C50' 0.102(6) 0.073(6) 0.046(5) 0.022(5) 0.012(5) 0.050(5)
C51' 0.101(5) 0.070(5) 0.048(4) 0.031(4) 0.024(4) 0.054(4)
C52' 0.105(5) 0.064(5) 0.056(5) 0.036(4) 0.028(4) 0.045(5)
C53' 0.099(6) 0.061(5) 0.052(5) 0.041(4) 0.030(5) 0.044(5)
C54' 0.107(6) 0.045(4) 0.059(5) 0.042(4) 0.041(4) 0.040(5)
C55 0.081(3) 0.0359(17) 0.0473(19) 0.0250(15) 0.0277(18) 0.0265(17)
C56 0.084(3) 0.045(2) 0.048(2) 0.0175(16) 0.0256(19) 0.0228(19)
C57 0.107(4) 0.044(2) 0.049(2) 0.0152(17) 0.026(2) 0.027(2)
C58 0.111(4) 0.047(2) 0.055(2) 0.0253(18) 0.044(2) 0.038(2)
C59 0.099(3) 0.0396(18) 0.062(2) 0.0318(18) 0.044(2) 0.0351(19)
C60 0.106(4) 0.064(3) 0.075(3) 0.038(2) 0.057(3) 0.041(3)
C61 0.094(3) 0.089(3) 0.086(3) 0.047(3) 0.054(3) 0.044(3)
C62 0.075(3) 0.071(3) 0.074(3) 0.034(2) 0.038(2) 0.024(2)
C63 0.075(3) 0.0461(19) 0.064(2) 0.0294(18) 0.036(2) 0.0249(18)
C64 0.086(3) 0.0423(18) 0.054(2) 0.0306(16) 0.0397(19) 0.0295(18)
C65 0.0218(12) 0.0276(13) 0.0263(12) 0.0150(10) 0.0091(10) 0.0067(10)
C66 0.0219(12) 0.0212(12) 0.0269(12) 0.0110(10) 0.0077(10) 0.0057(9)
C67 0.0244(12) 0.0252(12) 0.0234(12) 0.0090(10) 0.0077(10) 0.0048(10)
C68 0.0228(12) 0.0230(12) 0.0301(13) 0.0118(10) 0.0078(10) 0.0055(9)
C69 0.0267(13) 0.0380(15) 0.0317(14) 0.0159(12) 0.0114(11) 0.0067(11)
C70 0.0241(13) 0.0461(17) 0.0447(16) 0.0241(14) 0.0155(12) 0.0078(12)
C71 0.0213(13) 0.0421(16) 0.0395(15) 0.0226(13) 0.0037(11) 0.0038(11)
C72 0.0243(13) 0.0318(14) 0.0316(13) 0.0178(11) 0.0054(10) 0.0059(10)
C73 0.0233(12) 0.0210(12) 0.0294(13) 0.0134(10) 0.0070(10) 0.0058(9)
C74 0.0264(12) 0.0234(12) 0.0253(12) 0.0131(10) 0.0082(10) 0.0078(10)
C75 0.0228(12) 0.0226(12) 0.0274(12) 0.0132(10) 0.0086(10) 0.0073(9)
C76 0.0234(12) 0.0267(12) 0.0249(12) 0.0110(10) 0.0086(10) 0.0081(10)
C77 0.0204(11) 0.0265(12) 0.0293(13) 0.0147(10) 0.0092(10) 0.0059(10)
C78 0.0257(12) 0.0286(13) 0.0280(13) 0.0139(11) 0.0106(10) 0.0084(10)
C79 0.0231(12) 0.0265(13) 0.0350(14) 0.0147(11) 0.0109(10) 0.0073(10)
C80 0.0355(15) 0.0342(15) 0.0369(15) 0.0145(12) 0.0117(12) 0.0154(12)
C81 0.0411(16) 0.0340(15) 0.0480(17) 0.0137(13) 0.0128(13) 0.0195(13)
C82 0.0360(15) 0.0337(15) 0.0473(17) 0.0182(13) 0.0024(13) 0.0152(12)
C83 0.0269(13) 0.0329(14) 0.0352(14) 0.0158(12) 0.0033(11) 0.0080(11)
C84 0.0202(12) 0.0245(12) 0.0354(14) 0.0150(11) 0.0068(10) 0.0044(10)
C85 0.0223(12) 0.0255(12) 0.0264(12) 0.0114(10) 0.0060(10) 0.0041(10)
C86 0.0194(11) 0.0240(12) 0.0280(12) 0.0121(10) 0.0068(9) 0.0039(9)
C87 0.0224(12) 0.0307(13) 0.0271(12) 0.0134(11) 0.0087(10) 0.0100(10)
C88 0.0243(12) 0.0401(15) 0.0316(13) 0.0229(12) 0.0103(10) 0.0136(11)
C89 0.0269(13) 0.0432(16) 0.0378(15) 0.0227(13) 0.0120(11) 0.0134(12)
C90 0.0259(14) 0.0488(17) 0.0477(17) 0.0294(15) 0.0118(12) 0.0101(12)
C91 0.0259(13) 0.0601(19) 0.0451(16) 0.0354(15) 0.0172(12) 0.0179(13)
C92 0.0321(14) 0.0554(18) 0.0354(15) 0.0293(14) 0.0165(12) 0.0250(13)
C93 0.0285(13) 0.0442(16) 0.0290(13) 0.0228(12) 0.0106(11) 0.0165(12)
C94 0.0316(14) 0.0459(16) 0.0330(14) 0.0209(13) 0.0120(11) 0.0173(12)
C95 0.0448(17) 0.0477(18) 0.0374(16) 0.0142(14) 0.0080(13) 0.0192(14)
C96 0.053(2) 0.062(2) 0.0380(16) 0.0171(15) 0.0198(15) 0.0333(17)
C97 0.0385(16) 0.066(2) 0.0410(16) 0.0272(16) 0.0208(14) 0.0269(16)
C98 0.0222(12) 0.0394(15) 0.0324(13) 0.0223(12) 0.0144(10) 0.0119(11)
C99 0.0256(13) 0.0400(15) 0.0328(14) 0.0193(12) 0.0113(11) 0.0097(11)
C100 0.0247(13) 0.0531(18) 0.0355(15) 0.0269(14) 0.0099(11) 0.0105(12)
C101 0.0277(14) 0.0576(19) 0.0465(17) 0.0382(15) 0.0171(12) 0.0197(13)
C102 0.0285(13) 0.0459(16) 0.0442(16) 0.0296(14) 0.0212(12) 0.0184(12)
C103 0.0244(12) 0.0392(15) 0.0358(14) 0.0229(12) 0.0176(11) 0.0141(11)
C104 0.0394(15) 0.0393(16) 0.0370(15) 0.0204(13) 0.0159(12) 0.0166(12)
C105 0.059(2) 0.0415(17) 0.0379(16) 0.0170(14) 0.0175(14) 0.0185(15)
C106 0.065(2) 0.0382(17) 0.057(2) 0.0234(15) 0.0304(17) 0.0234(15)
C107 0.0482(18) 0.0469(18) 0.0571(19) 0.0364(16) 0.0292(15) 0.0267(14)
C108 0.0218(12) 0.0279(13) 0.0275(13) 0.0139(10) 0.0069(10) 0.0070(10)
C109 0.0252(13) 0.0234(12) 0.0303(13) 0.0095(10) 0.0059(10) 0.0078(10)
C110 0.0296(14) 0.0311(14) 0.0315(14) 0.0139(11) 0.0066(11) 0.0071(11)
C111 0.0346(15) 0.0397(16) 0.0337(14) 0.0183(12) 0.0048(12) 0.0101(12)
C112 0.0278(14) 0.0412(16) 0.0414(16) 0.0182(13) -0.0022(12) 0.0071(12)
C113 0.0253(13) 0.0363(15) 0.0398(15) 0.0162(12) 0.0074(11) 0.0090(11)
C114 0.0251(13) 0.0266(13) 0.0356(14) 0.0127(11) 0.0064(11) 0.0072(10)
C115 0.0281(14) 0.0417(16) 0.0366(15) 0.0177(13) 0.0080(11) 0.0050(12)
C116 0.0353(16) 0.068(2) 0.0431(17) 0.0258(16) 0.0126(14) 0.0030(15)
C117 0.0308(16) 0.085(3) 0.057(2) 0.033(2) 0.0167(15) 0.0038(16)
C118 0.0259(15) 0.065(2) 0.054(2) 0.0273(17) 0.0072(13) 0.0071(14)
C119 0.0237(12) 0.0263(13) 0.0236(12) 0.0068(10) 0.0006(10) 0.0062(10)
C120 0.0338(14) 0.0303(14) 0.0300(13) 0.0125(11) 0.0061(11) 0.0081(11)
C121 0.0471(17) 0.0276(14) 0.0365(15) 0.0106(12) 0.0033(13) 0.0113(12)
C122 0.0442(16) 0.0323(15) 0.0312(14) 0.0052(12) 0.0037(12) 0.0191(13)
C123 0.0277(13) 0.0350(14) 0.0247(13) 0.0054(11) -0.0004(10) 0.0120(11)
C124 0.0220(12) 0.0295(13) 0.0211(12) 0.0059(10) 0.0004(9) 0.0059(10)
C125 0.0266(13) 0.0330(14) 0.0287(13) 0.0109(11) 0.0039(10) 0.0079(11)
C126 0.0304(14) 0.0455(17) 0.0341(15) 0.0175(13) 0.0069(11) 0.0058(12)
C127 0.0288(14) 0.0572(19) 0.0336(15) 0.0149(14) 0.0112(12) 0.0103(13)
C128 0.0282(14) 0.0500(18) 0.0305(14) 0.0068(13) 0.0060(11) 0.0179(13)
C1A 0.054(4) 0.045(3) 0.080(5) 0.032(3) 0.028(3) 0.011(3)
Cl1 0.0446(12) 0.0831(16) 0.0751(15) 0.0543(12) 0.0029(9) -0.0113(9)
Cl2 0.095(2) 0.087(2) 0.160(3) 0.093(2) 0.063(2) 0.0296(15)
Cl3 0.0757(18) 0.101(2) 0.153(3) 0.066(2) 0.0544(19) 0.0523(15)
C1B 0.097(8) 0.101(8) 0.127(9) 0.046(6) 0.040(6) 0.021(6)
Cl1' 0.196(8) 0.197(8) 0.223(8) 0.109(6) -0.008(6) -0.058(6)
Cl2' 0.197(7) 0.166(7) 0.245(9) 0.109(6) 0.015(6) -0.003(5)
Cl3' 0.190(7) 0.170(6) 0.251(9) 0.031(6) 0.064(6) 0.112(5)
C2A 0.079(5) 0.067(5) 0.114(6) 0.037(4) 0.053(5) 0.019(4)
Cl4 0.104(2) 0.089(2) 0.104(2) -0.0014(15) 0.0488(17) -0.0020(15)
Cl5 0.138(3) 0.148(3) 0.113(3) 0.023(2) 0.033(2) 0.061(3)
Cl6 0.185(5) 0.082(2) 0.232(5) 0.073(3) 0.080(4) 0.022(3)
C2B 0.103(7) 0.101(8) 0.122(8) 0.035(6) 0.071(6) 0.025(6)
Cl4' 0.176(5) 0.264(8) 0.127(4) 0.042(4) 0.079(4) 0.003(5)
Cl5' 0.165(5) 0.144(4) 0.311(9) 0.125(5) 0.116(5) 0.016(4)
Cl6' 0.127(4) 0.087(3) 0.175(5) 0.048(3) 0.013(3) 0.011(2)

loop_
_atom_type_symbol
_atom_type_description
_atom_type_scat_dispersion_real
_atom_type_scat_dispersion_imag
_atom_type_scat_source
C C 0.0033 0.0016 'International Tables Vol C Tables 4.2.6.8 and 6.1.1.4'
H H 0.0000 0.0000 'International Tables Vol C Tables 4.2.6.8 and 6.1.1.4'
Cl Cl 0.1484 0.1585 'International Tables Vol C Tables 4.2.6.8 and 6.1.1.4'

loop_
_geom_angle_atom_site_label_1
_geom_angle_atom_site_label_2
_geom_angle_atom_site_label_3
_geom_angle
_geom_angle_site_symmetry_1
_geom_angle_site_symmetry_3
_geom_angle_publ_flag
C44 C1 C22 125.6(3) . . ?
C44 C1 C2 122.5(3) . . ?
C22 C1 C2 111.8(2) . . ?
C3 C2 C11 119.4(3) . . ?
C3 C2 C1 122.3(3) . . ?
C11 C2 C1 118.1(3) . . ?
C2 C3 C4 122.0(3) . . ?
C2 C3 H3 119.0 . . ?
C4 C3 H3 119.0 . . ?
C3 C4 C9 118.7(3) . . ?
C3 C4 C5 121.7(3) . . ?
C9 C4 C5 119.5(3) . . ?
C6 C5 C4 120.7(3) . . ?
C6 C5 H5 119.7 . . ?
C4 C5 H5 119.7 . . ?
C5 C6 C7 119.9(3) . . ?
C5 C6 H6 120.1 . . ?
C7 C6 H6 120.1 . . ?
C8 C7 C6 121.1(3) . . ?
C8 C7 H7 119.5 . . ?
C6 C7 H7 119.5 . . ?
C7 C8 C9 120.7(3) . . ?
C7 C8 H8 119.7 . . ?
C9 C8 H8 119.7 . . ?
C4 C9 C10 118.9(3) . . ?
C4 C9 C8 118.1(3) . . ?
C10 C9 C8 123.0(3) . . ?
C11 C10 C9 121.9(3) . . ?
C11 C10 H10 119.1 . . ?
C9 C10 H10 119.1 . . ?
C10 C11 C2 119.0(3) . . ?
C10 C11 C12 123.4(3) . . ?
C2 C11 C12 117.4(2) . . ?
C23 C12 C11 124.7(3) . . ?
C23 C12 C13 122.8(3) . . ?
C11 C12 C13 112.4(2) . . ?
C14 C13 C22 118.9(2) . . ?
C14 C13 C12 123.7(3) . . ?
C22 C13 C12 117.4(2) . . ?
C13 C14 C15 122.4(3) . . ?
C13 C14 H14 118.8 . . ?
C15 C14 H14 118.8 . . ?
C16 C15 C14 122.4(3) . . ?
C16 C15 C20 118.9(3) . . ?
C14 C15 C20 118.7(2) . . ?
C17 C16 C15 120.8(3) . . ?
C17 C16 H16 119.6 . . ?
C15 C16 H16 119.6 . . ?
C16 C17 C18 120.3(3) . . ?
C16 C17 H17 119.8 . . ?
C18 C17 H17 119.8 . . ?
C19 C18 C17 120.6(3) . . ?
C19 C18 H18 119.7 . . ?
C17 C18 H18 119.7 . . ?
C18 C19 C20 120.7(3) . . ?
C18 C19 H19 119.6 . . ?
C20 C19 H19 119.6 . . ?
C21 C20 C19 122.9(3) . . ?
C21 C20 C15 118.4(2) . . ?
C19 C20 C15 118.7(3) . . ?
C22 C21 C20 122.2(3) . . ?
C22 C21 H21 118.9 . . ?
C20 C21 H21 118.9 . . ?
C21 C22 C13 119.4(3) . . ?
C21 C22 C1 122.6(3) . . ?
C13 C22 C1 117.8(2) . . ?
C12 C23 C24 125.0(3) . . ?
C12 C23 C34 123.4(3) . . ?
C24 C23 C34 111.2(3) . . ?
C33 C24 C25 119.4(3) . . ?
C33 C24 C23 121.4(4) . . ?
C25 C24 C23 118.8(3) . . ?
C26 C25 C24 124.2(3) . . ?
C26 C25 C30 117.4(4) . . ?
C24 C25 C30 118.5(4) . . ?
C27 C26 C25 122.8(4) . . ?
C27 C26 H26 118.6 . . ?
C25 C26 H26 118.6 . . ?
C26 C27 C28 119.1(4) . . ?
C26 C27 H27 120.5 . . ?
C28 C27 H27 120.5 . . ?
C29 C28 C27 120.1(4) . . ?
C29 C28 H28 120.0 . . ?
C27 C28 H28 120.0 . . ?
C28 C29 C30 122.3(4) . . ?
C28 C29 H29 118.9 . . ?
C30 C29 H29 118.9 . . ?
C31 C30 C29 122.6(4) . . ?
C31 C30 C25 119.0(4) . . ?
C29 C30 C25 118.4(4) . . ?
C32 C31 C30 122.2(4) . . ?
C32 C31 H31 118.9 . . ?
C30 C31 H31 118.9 . . ?
C31 C32 C33 119.3(4) . . ?
C31 C32 H32 120.3 . . ?
C33 C32 H32 120.3 . . ?
C24 C33 C32 121.5(4) . . ?
C24 C33 H33 119.3 . . ?
C32 C33 H33 119.3 . . ?
C43 C34 C35 120.8(3) . . ?
C43 C34 C23 117.4(4) . . ?
C35 C34 C23 121.7(3) . . ?
C36 C35 C34 123.9(3) . . ?
C36 C35 C40 117.1(4) . . ?
C34 C35 C40 119.0(4) . . ?
C37 C36 C35 122.2(4) . . ?
C37 C36 H36 118.9 . . ?
C35 C36 H36 118.9 . . ?
C36 C37 C38 120.4(5) . . ?
C36 C37 H37 119.8 . . ?
C38 C37 H37 119.8 . . ?
C39 C38 C37 119.6(5) . . ?
C39 C38 H38 120.2 . . ?
C37 C38 H38 120.2 . . ?
C38 C39 C40 121.9(4) . . ?
C38 C39 H39 119.0 . . ?
C40 C39 H39 119.0 . . ?
C41 C40 C39 123.2(4) . . ?
C41 C40 C35 118.1(4) . . ?
C39 C40 C35 118.7(4) . . ?
C42 C41 C40 122.5(4) . . ?
C42 C41 H41 118.7 . . ?
C40 C41 H41 118.7 . . ?
C41 C42 C43 120.7(4) . . ?
C41 C42 H42 119.6 . . ?
C43 C42 H42 119.6 . . ?
C34 C43 C42 118.9(4) . . ?
C34 C43 H43 120.5 . . ?
C42 C43 H43 120.5 . . ?
C1 C44 C45 120.0(5) . . ?
C1 C44 C55 124.6(3) . . ?
C45 C44 C55 113.7(5) . . ?
C1 C44 C45' 122.7(9) . . ?
C55 C44 C45' 112.7(9) . . ?
C54 C45 C46 118.6(7) . . ?
C54 C45 C44 120.9(7) . . ?
C46 C45 C44 120.5(7) . . ?
C51 C46 C45 119.4(8) . . ?
C51 C46 C47 116.5(8) . . ?
C45 C46 C47 123.9(6) . . ?
C48 C47 C46 123.6(8) . . ?
C48 C47 H47 118.2 . . ?
C46 C47 H47 118.2 . . ?
C47 C48 C49 117.7(10) . . ?
C47 C48 H48 121.1 . . ?
C49 C48 H48 121.1 . . ?
C50 C49 C48 118.4(9) . . ?
C50 C49 H49 120.8 . . ?
C48 C49 H49 120.8 . . ?
C49 C50 C51 124.0(9) . . ?
C49 C50 H50 118.0 . . ?
C51 C50 H50 118.0 . . ?
C52 C51 C46 119.7(8) . . ?
C52 C51 C50 121.3(7) . . ?
C46 C51 C50 119.0(9) . . ?
C53 C52 C51 121.3(7) . . ?
C53 C52 H52 119.3 . . ?
C51 C52 H52 119.3 . . ?
C52 C53 C54 117.9(7) . . ?
C52 C53 H53 121.1 . . ?
C54 C53 H53 121.1 . . ?
C45 C54 C53 123.0(7) . . ?
C45 C54 H54 118.5 . . ?
C53 C54 H54 118.5 . . ?
C54' C45' C46' 118.0(14) . . ?
C54' C45' C44 117.2(12) . . ?
C46' C45' C44 124.8(11) . . ?
C51' C46' C45' 120.4(14) . . ?
C51' C46' C47' 116.9(14) . . ?
C45' C46' C47' 122.7(12) . . ?
C48' C47' C46' 124.6(15) . . ?
C48' C47' H47' 117.7 . . ?
C46' C47' H47' 117.7 . . ?
C47' C48' C49' 115.0(15) . . ?
C47' C48' H48' 122.5 . . ?
C49' C48' H48' 122.5 . . ?
C50' C49' C48' 120.6(14) . . ?
C50' C49' H49' 119.7 . . ?
C48' C49' H49' 119.7 . . ?
C49' C50' C51' 123.3(17) . . ?
C49' C50' H50' 118.3 . . ?
C51' C50' H50' 118.3 . . ?
C52' C51' C46' 117.0(14) . . ?
C52' C51' C50' 123.5(13) . . ?
C46' C51' C50' 119.1(15) . . ?
C53' C52' C51' 123.4(13) . . ?
C53' C52' H52' 118.3 . . ?
C51' C52' H52' 118.3 . . ?
C52' C53' C54' 116.2(14) . . ?
C52' C53' H53' 121.9 . . ?
C54' C53' H53' 121.9 . . ?
C45' C54' C53' 124.8(15) . . ?
C45' C54' H54' 117.6 . . ?
C53' C54' H54' 117.6 . . ?
C56 C55 C64 119.4(3) . . ?
C56 C55 C44 119.7(4) . . ?
C64 C55 C44 120.6(3) . . ?
C55 C56 C57 121.5(4) . . ?
C55 C56 H56 119.2 . . ?
C57 C56 H56 119.2 . . ?
C58 C57 C56 119.6(4) . . ?
C58 C57 H57 120.2 . . ?
C56 C57 H57 120.2 . . ?
C57 C58 C59 121.4(4) . . ?
C57 C58 H58 119.3 . . ?
C59 C58 H58 119.3 . . ?
C60 C59 C58 122.0(4) . . ?
C60 C59 C64 119.0(4) . . ?
C58 C59 C64 119.0(4) . . ?
C61 C60 C59 121.9(4) . . ?
C61 C60 H60 119.1 . . ?
C59 C60 H60 119.1 . . ?
C60 C61 C62 120.2(5) . . ?
C60 C61 H61 119.9 . . ?
C62 C61 H61 119.9 . . ?
C63 C62 C61 119.4(5) . . ?
C63 C62 H62 120.3 . . ?
C61 C62 H62 120.3 . . ?
C62 C63 C64 122.5(4) . . ?
C62 C63 H63 118.7 . . ?
C64 C63 H63 118.7 . . ?
C63 C64 C55 123.9(3) . . ?
C63 C64 C59 117.0(4) . . ?
C55 C64 C59 119.1(4) . . ?
C108 C65 C86 124.5(2) . . ?
C108 C65 C66 124.0(2) . . ?
C86 C65 C66 111.4(2) . . ?
C67 C66 C75 118.9(2) . . ?
C67 C66 C65 123.5(2) . . ?
C75 C66 C65 117.4(2) . . ?
C66 C67 C68 122.2(2) . . ?
C66 C67 H67 118.9 . . ?
C68 C67 H67 118.9 . . ?
C67 C68 C69 121.7(2) . . ?
C67 C68 C73 118.8(2) . . ?
C69 C68 C73 119.4(2) . . ?
C70 C69 C68 120.5(3) . . ?
C70 C69 H69 119.7 . . ?
C68 C69 H69 119.7 . . ?
C69 C70 C71 120.2(2) . . ?
C69 C70 H70 119.9 . . ?
C71 C70 H70 119.9 . . ?
C72 C71 C70 120.8(2) . . ?
C72 C71 H71 119.6 . . ?
C70 C71 H71 119.6 . . ?
C71 C72 C73 120.7(2) . . ?
C71 C72 H72 119.7 . . ?
C73 C72 H72 119.7 . . ?
C74 C73 C72 123.3(2) . . ?
C74 C73 C68 118.4(2) . . ?
C72 C73 C68 118.3(2) . . ?
C75 C74 C73 121.6(2) . . ?
C75 C74 H74 119.2 . . ?
C73 C74 H74 119.2 . . ?
C74 C75 C66 120.0(2) . . ?
C74 C75 C76 122.5(2) . . ?
C66 C75 C76 117.2(2) . . ?
C87 C76 C75 124.3(2) . . ?
C87 C76 C77 124.6(2) . . ?
C75 C76 C77 111.0(2) . . ?
C78 C77 C86 119.1(2) . . ?
C78 C77 C76 123.4(2) . . ?
C86 C77 C76 117.4(2) . . ?
C77 C78 C79 121.8(2) . . ?
C77 C78 H78 119.1 . . ?
C79 C78 H78 119.1 . . ?
C78 C79 C80 121.7(2) . . ?
C78 C79 C84 119.1(2) . . ?
C80 C79 C84 119.1(2) . . ?
C81 C80 C79 120.5(3) . . ?
C81 C80 H80 119.7 . . ?
C79 C80 H80 119.7 . . ?
C80 C81 C82 120.3(3) . . ?
C80 C81 H81 119.9 . . ?
C82 C81 H81 119.9 . . ?
C83 C82 C81 120.7(3) . . ?
C83 C82 H82 119.6 . . ?
C81 C82 H82 119.6 . . ?
C82 C83 C84 120.5(3) . . ?
C82 C83 H83 119.8 . . ?
C84 C83 H83 119.8 . . ?
C85 C84 C83 122.8(2) . . ?
C85 C84 C79 118.4(2) . . ?
C83 C84 C79 118.8(2) . . ?
C86 C85 C84 122.0(2) . . ?
C86 C85 H85 119.0 . . ?
C84 C85 H85 119.0 . . ?
C85 C86 C77 119.5(2) . . ?
C85 C86 C65 123.3(2) . . ?
C77 C86 C65 117.2(2) . . ?
C76 C87 C88 124.7(2) . . ?
C76 C87 C98 125.1(2) . . ?
C88 C87 C98 109.7(2) . . ?
C89 C88 C93 119.0(2) . . ?
C89 C88 C87 117.5(2) . . ?
C93 C88 C87 123.2(2) . . ?
C88 C89 C90 122.2(3) . . ?
C88 C89 H89 118.9 . . ?
C90 C89 H89 118.9 . . ?
C91 C90 C89 119.7(3) . . ?
C91 C90 H90 120.2 . . ?
C89 C90 H90 120.2 . . ?
C90 C91 C92 121.1(3) . . ?
C90 C91 H91 119.5 . . ?
C92 C91 H91 119.5 . . ?
C91 C92 C97 121.4(3) . . ?
C91 C92 C93 119.4(3) . . ?
C97 C92 C93 119.3(3) . . ?
C94 C93 C88 123.6(2) . . ?
C94 C93 C92 117.8(3) . . ?
C88 C93 C92 118.6(3) . . ?
C95 C94 C93 121.1(3) . . ?
C95 C94 H94 119.4 . . ?
C93 C94 H94 119.4 . . ?
C94 C95 C96 120.6(3) . . ?
C94 C95 H95 119.7 . . ?
C96 C95 H95 119.7 . . ?
C97 C96 C95 120.1(3) . . ?
C97 C96 H96 120.0 . . ?
C95 C96 H96 120.0 . . ?
C96 C97 C92 121.1(3) . . ?
C96 C97 H97 119.4 . . ?
C92 C97 H97 119.4 . . ?
C99 C98 C103 119.0(2) . . ?
C99 C98 C87 119.5(2) . . ?
C103 C98 C87 120.7(2) . . ?
C98 C99 C100 121.9(3) . . ?
C98 C99 H99 119.0 . . ?
C100 C99 H99 119.0 . . ?
C101 C100 C99 120.1(3) . . ?
C101 C100 H100 119.9 . . ?
C99 C100 H100 119.9 . . ?
C100 C101 C102 120.5(3) . . ?
C100 C101 H101 119.7 . . ?
C102 C101 H101 119.7 . . ?
C107 C102 C101 120.6(3) . . ?
C107 C102 C103 120.0(3) . . ?
C101 C102 C103 119.4(3) . . ?
C104 C103 C98 123.4(2) . . ?
C104 C103 C102 117.5(3) . . ?
C98 C103 C102 119.0(2) . . ?
C105 C104 C103 121.1(3) . . ?
C105 C104 H104 119.4 . . ?
C103 C104 H104 119.4 . . ?
C104 C105 C106 120.6(3) . . ?
C104 C105 H105 119.7 . . ?
C106 C105 H105 119.7 . . ?
C107 C106 C105 119.9(3) . . ?
C107 C106 H106 120.1 . . ?
C105 C106 H106 120.1 . . ?
C106 C107 C102 120.9(3) . . ?
C106 C107 H107 119.6 . . ?
C102 C107 H107 119.6 . . ?
C65 C108 C109 125.9(2) . . ?
C65 C108 C119 122.7(2) . . ?
C109 C108 C119 111.0(2) . . ?
C110 C109 C114 118.5(2) . . ?
C110 C109 C108 118.9(2) . . ?
C114 C109 C108 122.3(2) . . ?
C109 C110 C111 122.5(3) . . ?
C109 C110 H110 118.8 . . ?
C111 C110 H110 118.8 . . ?
C112 C111 C110 119.7(3) . . ?
C112 C111 H111 120.1 . . ?
C110 C111 H111 120.1 . . ?
C111 C112 C113 120.8(3) . . ?
C111 C112 H112 119.6 . . ?
C113 C112 H112 119.6 . . ?
C118 C113 C112 120.9(3) . . ?
C118 C113 C114 119.3(3) . . ?
C112 C113 C114 119.8(3) . . ?
C115 C114 C113 117.7(2) . . ?
C115 C114 C109 123.6(2) . . ?
C113 C114 C109 118.7(2) . . ?
C116 C115 C114 120.9(3) . . ?
C116 C115 H115 119.5 . . ?
C114 C115 H115 119.5 . . ?
C115 C116 C117 120.8(3) . . ?
C115 C116 H116 119.6 . . ?
C117 C116 H116 119.6 . . ?
C118 C117 C116 120.1(3) . . ?
C118 C117 H117 120.0 . . ?
C116 C117 H117 120.0 . . ?
C117 C118 C113 121.1(3) . . ?
C117 C118 H118 119.4 . . ?
C113 C118 H118 119.4 . . ?
C120 C119 C124 119.4(2) . . ?
C120 C119 C108 117.1(2) . . ?
C124 C119 C108 123.4(2) . . ?
C119 C120 C121 121.8(3) . . ?
C119 C120 H120 119.1 . . ?
C121 C120 H120 119.1 . . ?
C122 C121 C120 119.7(3) . . ?
C122 C121 H121 120.1 . . ?
C120 C121 H121 120.1 . . ?
C121 C122 C123 121.0(3) . . ?
C121 C122 H122 119.5 . . ?
C123 C122 H122 119.5 . . ?
C122 C123 C128 122.4(3) . . ?
C122 C123 C124 119.4(3) . . ?
C128 C123 C124 118.3(3) . . ?
C125 C124 C123 118.3(2) . . ?
C125 C124 C119 122.9(2) . . ?
C123 C124 C119 118.7(2) . . ?
C126 C125 C124 121.6(3) . . ?
C126 C125 H125 119.2 . . ?
C124 C125 H125 119.2 . . ?
C125 C126 C127 120.2(3) . . ?
C125 C126 H126 119.9 . . ?
C127 C126 H126 119.9 . . ?
C128 C127 C126 119.7(3) . . ?
C128 C127 H127 120.2 . . ?
C126 C127 H127 120.2 . . ?
C127 C128 C123 122.0(3) . . ?
C127 C128 H128 119.0 . . ?
C123 C128 H128 119.0 . . ?
Cl1 C1A Cl2 112.3(6) . . ?
Cl1 C1A Cl3 109.8(5) . . ?
Cl2 C1A Cl3 113.7(6) . . ?
Cl1 C1A H1A 106.9 . . ?
Cl2 C1A H1A 106.9 . . ?
Cl3 C1A H1A 106.9 . . ?
Cl2' C1B Cl1' 113.0(15) . . ?
Cl2' C1B Cl3' 97.5(13) . . ?
Cl1' C1B Cl3' 94.4(12) . . ?
Cl2' C1B H1B 116.2 . . ?
Cl1' C1B H1B 116.2 . . ?
Cl3' C1B H1B 116.2 . . ?
Cl4 C2A Cl6 109.7(10) . . ?
Cl4 C2A Cl5 110.0(9) . . ?
Cl6 C2A Cl5 112.0(9) . . ?
Cl4 C2A H2A 108.4 . . ?
Cl6 C2A H2A 108.4 . . ?
Cl5 C2A H2A 108.4 . . ?
Cl4' C2B Cl6' 112.4(13) . . ?
Cl4' C2B Cl5' 115.3(13) . . ?
Cl6' C2B Cl5' 104.4(12) . . ?
Cl4' C2B H2B 108.2 . . ?
Cl6' C2B H2B 108.2 . . ?
Cl5' C2B H2B 108.2 . . ?

loop_
_geom_bond_atom_site_label_1
_geom_bond_atom_site_label_2
_geom_bond_distance
_geom_bond_site_symmetry_2
_geom_bond_publ_flag
C1 C44 1.349(4) . ?
C1 C22 1.479(4) . ?
C1 C2 1.494(4) . ?
C2 C3 1.365(4) . ?
C2 C11 1.433(4) . ?
C3 C4 1.409(4) . ?
C3 H3 0.9500 . ?
C4 C9 1.410(4) . ?
C4 C5 1.421(5) . ?
C5 C6 1.354(5) . ?
C5 H5 0.9500 . ?
C6 C7 1.402(5) . ?
C6 H6 0.9500 . ?
C7 C8 1.361(5) . ?
C7 H7 0.9500 . ?
C8 C9 1.417(4) . ?
C8 H8 0.9500 . ?
C9 C10 1.411(4) . ?
C10 C11 1.371(4) . ?
C10 H10 0.9500 . ?
C11 C12 1.485(4) . ?
C12 C23 1.345(4) . ?
C12 C13 1.494(4) . ?
C13 C14 1.366(4) . ?
C13 C22 1.443(4) . ?
C14 C15 1.415(4) . ?
C14 H14 0.9500 . ?
C15 C16 1.407(4) . ?
C15 C20 1.424(4) . ?
C16 C17 1.370(4) . ?
C16 H16 0.9500 . ?
C17 C18 1.397(5) . ?
C17 H17 0.9500 . ?
C18 C19 1.364(4) . ?
C18 H18 0.9500 . ?
C19 C20 1.414(4) . ?
C19 H19 0.9500 . ?
C20 C21 1.410(4) . ?
C21 C22 1.371(4) . ?
C21 H21 0.9500 . ?
C23 C24 1.512(4) . ?
C23 C34 1.515(4) . ?
C24 C33 1.363(5) . ?
C24 C25 1.429(6) . ?
C25 C26 1.414(6) . ?
C25 C30 1.436(5) . ?
C26 C27 1.373(6) . ?
C26 H26 0.9500 . ?
C27 C28 1.410(6) . ?
C27 H27 0.9500 . ?
C28 C29 1.359(7) . ?
C28 H28 0.9500 . ?
C29 C30 1.415(6) . ?
C29 H29 0.9500 . ?
C30 C31 1.397(6) . ?
C31 C32 1.340(6) . ?
C31 H31 0.9500 . ?
C32 C33 1.427(5) . ?
C32 H32 0.9500 . ?
C33 H33 0.9500 . ?
C34 C43 1.383(6) . ?
C34 C35 1.412(6) . ?
C35 C36 1.383(6) . ?
C35 C40 1.452(5) . ?
C36 C37 1.365(6) . ?
C36 H36 0.9500 . ?
C37 C38 1.398(7) . ?
C37 H37 0.9500 . ?
C38 C39 1.347(7) . ?
C38 H38 0.9500 . ?
C39 C40 1.396(7) . ?
C39 H39 0.9500 . ?
C40 C41 1.396(7) . ?
C41 C42 1.336(7) . ?
C41 H41 0.9500 . ?
C42 C43 1.440(6) . ?
C42 H42 0.9500 . ?
C43 H43 0.9500 . ?
C44 C45 1.463(10) . ?
C44 C55 1.519(4) . ?
C44 C45' 1.609(16) . ?
C45 C54 1.341(9) . ?
C45 C46 1.430(10) . ?
C46 C51 1.423(9) . ?
C46 C47 1.435(11) . ?
C47 C48 1.355(9) . ?
C47 H47 0.9500 . ?
C48 C49 1.501(16) . ?
C48 H48 0.9500 . ?
C49 C50 1.302(18) . ?
C49 H49 0.9500 . ?
C50 C51 1.428(11) . ?
C50 H50 0.9500 . ?
C51 C52 1.391(13) . ?
C52 C53 1.374(11) . ?
C52 H52 0.9500 . ?
C53 C54 1.440(9) . ?
C53 H53 0.9500 . ?
C54 H54 0.9500 . ?
C45' C54' 1.318(15) . ?
C45' C46' 1.436(16) . ?
C46' C51' 1.418(14) . ?
C46' C47' 1.437(17) . ?
C47' C48' 1.351(15) . ?
C47' H47' 0.9500 . ?
C48' C49' 1.540(18) . ?
C48' H48' 0.9500 . ?
C49' C50' 1.27(2) . ?
C49' H49' 0.9500 . ?
C50' C51' 1.432(19) . ?
C50' H50' 0.9500 . ?
C51' C52' 1.403(19) . ?
C52' C53' 1.372(19) . ?
C52' H52' 0.9500 . ?
C53' C54' 1.419(15) . ?
C53' H53' 0.9500 . ?
C54' H54' 0.9500 . ?
C55 C56 1.372(5) . ?
C55 C64 1.417(6) . ?
C56 C57 1.423(5) . ?
C56 H56 0.9500 . ?
C57 C58 1.361(7) . ?
C57 H57 0.9500 . ?
C58 C59 1.403(6) . ?
C58 H58 0.9500 . ?
C59 C60 1.399(7) . ?
C59 C64 1.444(5) . ?
C60 C61 1.352(7) . ?
C60 H60 0.9500 . ?
C61 C62 1.409(6) . ?
C61 H61 0.9500 . ?
C62 C63 1.368(6) . ?
C62 H62 0.9500 . ?
C63 C64 1.406(6) . ?
C63 H63 0.9500 . ?
C65 C108 1.354(4) . ?
C65 C86 1.494(3) . ?
C65 C66 1.499(3) . ?
C66 C67 1.370(3) . ?
C66 C75 1.433(3) . ?
C67 C68 1.412(3) . ?
C67 H67 0.9500 . ?
C68 C69 1.414(4) . ?
C68 C73 1.426(4) . ?
C69 C70 1.368(4) . ?
C69 H69 0.9500 . ?
C70 C71 1.407(4) . ?
C70 H70 0.9500 . ?
C71 C72 1.364(4) . ?
C71 H71 0.9500 . ?
C72 C73 1.420(3) . ?
C72 H72 0.9500 . ?
C73 C74 1.416(3) . ?
C74 C75 1.373(3) . ?
C74 H74 0.9500 . ?
C75 C76 1.489(3) . ?
C76 C87 1.349(4) . ?
C76 C77 1.490(3) . ?
C77 C78 1.372(4) . ?
C77 C86 1.436(3) . ?
C78 C79 1.413(4) . ?
C78 H78 0.9500 . ?
C79 C80 1.419(4) . ?
C79 C84 1.419(4) . ?
C80 C81 1.363(4) . ?
C80 H80 0.9500 . ?
C81 C82 1.407(4) . ?
C81 H81 0.9500 . ?
C82 C83 1.364(4) . ?
C82 H82 0.9500 . ?
C83 C84 1.417(4) . ?
C83 H83 0.9500 . ?
C84 C85 1.415(4) . ?
C85 C86 1.370(3) . ?
C85 H85 0.9500 . ?
C87 C88 1.507(3) . ?
C87 C98 1.508(3) . ?
C88 C89 1.378(4) . ?
C88 C93 1.424(4) . ?
C89 C90 1.401(4) . ?
C89 H89 0.9500 . ?
C90 C91 1.352(5) . ?
C90 H90 0.9500 . ?
C91 C92 1.416(5) . ?
C91 H91 0.9500 . ?
C92 C97 1.418(4) . ?
C92 C93 1.428(4) . ?
C93 C94 1.421(4) . ?
C94 C95 1.369(4) . ?
C94 H94 0.9500 . ?
C95 C96 1.408(5) . ?
C95 H95 0.9500 . ?
C96 C97 1.358(5) . ?
C96 H96 0.9500 . ?
C97 H97 0.9500 . ?
C98 C99 1.371(4) . ?
C98 C103 1.428(4) . ?
C99 C100 1.412(4) . ?
C99 H99 0.9500 . ?
C100 C101 1.358(4) . ?
C100 H100 0.9500 . ?
C101 C102 1.419(4) . ?
C101 H101 0.9500 . ?
C102 C107 1.408(4) . ?
C102 C103 1.429(4) . ?
C103 C104 1.419(4) . ?
C104 C105 1.373(4) . ?
C104 H104 0.9500 . ?
C105 C106 1.408(5) . ?
C105 H105 0.9500 . ?
C106 C107 1.367(5) . ?
C106 H106 0.9500 . ?
C107 H107 0.9500 . ?
C108 C109 1.507(3) . ?
C108 C119 1.510(3) . ?
C109 C110 1.376(4) . ?
C109 C114 1.437(4) . ?
C110 C111 1.409(4) . ?
C110 H110 0.9500 . ?
C111 C112 1.354(4) . ?
C111 H111 0.9500 . ?
C112 C113 1.417(4) . ?
C112 H112 0.9500 . ?
C113 C118 1.415(4) . ?
C113 C114 1.426(4) . ?
C114 C115 1.414(4) . ?
C115 C116 1.370(4) . ?
C115 H115 0.9500 . ?
C116 C117 1.399(5) . ?
C116 H116 0.9500 . ?
C117 C118 1.351(5) . ?
C117 H117 0.9500 . ?
C118 H118 0.9500 . ?
C119 C120 1.368(4) . ?
C119 C124 1.430(4) . ?
C120 C121 1.409(4) . ?
C120 H120 0.9500 . ?
C121 C122 1.366(5) . ?
C121 H121 0.9500 . ?
C122 C123 1.408(4) . ?
C122 H122 0.9500 . ?
C123 C128 1.419(4) . ?
C123 C124 1.430(4) . ?
C124 C125 1.419(4) . ?
C125 C126 1.367(4) . ?
C125 H125 0.9500 . ?
C126 C127 1.414(4) . ?
C126 H126 0.9500 . ?
C127 C128 1.362(5) . ?
C127 H127 0.9500 . ?
C128 H128 0.9500 . ?
C1A Cl1 1.731(10) . ?
C1A Cl2 1.749(10) . ?
C1A Cl3 1.756(10) . ?
C1A H1A 1.0000 . ?
C1B Cl2' 1.66(2) . ?
C1B Cl1' 1.75(2) . ?
C1B Cl3' 1.77(2) . ?
C1B H1B 1.0000 . ?
C2A Cl4 1.721(15) . ?
C2A Cl6 1.738(14) . ?
C2A Cl5 1.744(15) . ?
C2A H2A 1.0000 . ?
C2B Cl4' 1.656(19) . ?
C2B Cl6' 1.74(2) . ?
C2B Cl5' 1.76(2) . ?
C2B H2B 1.0000 . ?

loop_
_geom_torsion_atom_site_label_1
_geom_torsion_atom_site_label_2
_geom_torsion_atom_site_label_3
_geom_torsion_atom_site_label_4
_geom_torsion
_geom_torsion_site_symmetry_1
_geom_torsion_site_symmetry_2
_geom_torsion_site_symmetry_3
_geom_torsion_site_symmetry_4
_geom_torsion_publ_flag
C44 C1 C2 C3 -45.4(5) . . . . ?
C22 C1 C2 C3 134.3(3) . . . . ?
C44 C1 C2 C11 138.4(3) . . . . ?
C22 C1 C2 C11 -41.9(4) . . . . ?
C11 C2 C3 C4 -3.7(5) . . . . ?
C1 C2 C3 C4 -179.9(3) . . . . ?
C2 C3 C4 C9 0.1(5) . . . . ?
C2 C3 C4 C5 178.9(3) . . . . ?
C3 C4 C5 C6 179.8(4) . . . . ?
C9 C4 C5 C6 -1.4(6) . . . . ?
C4 C5 C6 C7 0.0(7) . . . . ?
C5 C6 C7 C8 0.5(7) . . . . ?
C6 C7 C8 C9 0.4(6) . . . . ?
C3 C4 C9 C10 2.8(5) . . . . ?
C5 C4 C9 C10 -176.0(3) . . . . ?
C3 C4 C9 C8 -179.0(3) . . . . ?
C5 C4 C9 C8 2.2(5) . . . . ?
C7 C8 C9 C4 -1.7(5) . . . . ?
C7 C8 C9 C10 176.4(4) . . . . ?
C4 C9 C10 C11 -2.2(5) . . . . ?
C8 C9 C10 C11 179.8(3) . . . . ?
C9 C10 C11 C2 -1.4(5) . . . . ?
C9 C10 C11 C12 173.0(3) . . . . ?
C3 C2 C11 C10 4.3(4) . . . . ?
C1 C2 C11 C10 -179.3(3) . . . . ?
C3 C2 C11 C12 -170.4(3) . . . . ?
C1 C2 C11 C12 5.9(4) . . . . ?
C10 C11 C12 C23 43.2(5) . . . . ?
C2 C11 C12 C23 -142.3(3) . . . . ?
C10 C11 C12 C13 -139.3(3) . . . . ?
C2 C11 C12 C13 35.2(4) . . . . ?
C23 C12 C13 C14 -45.2(5) . . . . ?
C11 C12 C13 C14 137.2(3) . . . . ?
C23 C12 C13 C22 136.6(3) . . . . ?
C11 C12 C13 C22 -41.0(4) . . . . ?
C22 C13 C14 C15 -1.2(4) . . . . ?
C12 C13 C14 C15 -179.3(3) . . . . ?
C13 C14 C15 C16 -178.2(3) . . . . ?
C13 C14 C15 C20 -0.1(4) . . . . ?
C14 C15 C16 C17 177.9(3) . . . . ?
C20 C15 C16 C17 -0.2(4) . . . . ?
C15 C16 C17 C18 1.5(5) . . . . ?
C16 C17 C18 C19 -0.9(5) . . . . ?
C17 C18 C19 C20 -0.9(4) . . . . ?
C18 C19 C20 C21 -178.5(3) . . . . ?
C18 C19 C20 C15 2.1(4) . . . . ?
C16 C15 C20 C21 179.1(3) . . . . ?
C14 C15 C20 C21 0.9(4) . . . . ?
C16 C15 C20 C19 -1.6(4) . . . . ?
C14 C15 C20 C19 -179.7(3) . . . . ?
C19 C20 C21 C22 -179.8(3) . . . . ?
C15 C20 C21 C22 -0.5(4) . . . . ?
C20 C21 C22 C13 -0.8(4) . . . . ?
C20 C21 C22 C1 174.0(3) . . . . ?
C14 C13 C22 C21 1.7(4) . . . . ?
C12 C13 C22 C21 179.9(3) . . . . ?
C14 C13 C22 C1 -173.4(3) . . . . ?
C12 C13 C22 C1 4.8(4) . . . . ?
C44 C1 C22 C21 40.7(5) . . . . ?
C2 C1 C22 C21 -139.0(3) . . . . ?
C44 C1 C22 C13 -144.4(3) . . . . ?
C2 C1 C22 C13 35.9(4) . . . . ?
C11 C12 C23 C24 4.3(6) . . . . ?
C13 C12 C23 C24 -173.0(3) . . . . ?
C11 C12 C23 C34 176.8(3) . . . . ?
C13 C12 C23 C34 -0.5(5) . . . . ?
C12 C23 C24 C33 -108.2(4) . . . . ?
C34 C23 C24 C33 78.6(4) . . . . ?
C12 C23 C24 C25 78.9(5) . . . . ?
C34 C23 C24 C25 -94.4(4) . . . . ?
C33 C24 C25 C26 177.4(4) . . . . ?
C23 C24 C25 C26 -9.5(5) . . . . ?
C33 C24 C25 C30 -3.0(5) . . . . ?
C23 C24 C25 C30 170.1(3) . . . . ?
C24 C25 C26 C27 178.0(4) . . . . ?
C30 C25 C26 C27 -1.6(6) . . . . ?
C25 C26 C27 C28 1.1(7) . . . . ?
C26 C27 C28 C29 -0.6(8) . . . . ?
C27 C28 C29 C30 0.6(8) . . . . ?
C28 C29 C30 C31 178.2(4) . . . . ?
C28 C29 C30 C25 -1.0(7) . . . . ?
C26 C25 C30 C31 -177.8(3) . . . . ?
C24 C25 C30 C31 2.6(5) . . . . ?
C26 C25 C30 C29 1.5(5) . . . . ?
C24 C25 C30 C29 -178.2(4) . . . . ?
C29 C30 C31 C32 -178.7(4) . . . . ?
C25 C30 C31 C32 0.5(6) . . . . ?
C30 C31 C32 C33 -3.1(6) . . . . ?
C25 C24 C33 C32 0.3(5) . . . . ?
C23 C24 C33 C32 -172.5(3) . . . . ?
C31 C32 C33 C24 2.8(6) . . . . ?
C12 C23 C34 C43 -86.7(4) . . . . ?
C24 C23 C34 C43 86.7(4) . . . . ?
C12 C23 C34 C35 98.3(4) . . . . ?
C24 C23 C34 C35 -88.3(4) . . . . ?
C43 C34 C35 C36 178.2(3) . . . . ?
C23 C34 C35 C36 -7.0(5) . . . . ?
C43 C34 C35 C40 0.2(5) . . . . ?
C23 C34 C35 C40 175.1(3) . . . . ?
C34 C35 C36 C37 179.2(3) . . . . ?
C40 C35 C36 C37 -2.8(5) . . . . ?
C35 C36 C37 C38 0.1(6) . . . . ?
C36 C37 C38 C39 1.5(6) . . . . ?
C37 C38 C39 C40 -0.1(6) . . . . ?
C38 C39 C40 C41 179.2(4) . . . . ?
C38 C39 C40 C35 -2.7(5) . . . . ?
C36 C35 C40 C41 -177.7(3) . . . . ?
C34 C35 C40 C41 0.4(5) . . . . ?
C36 C35 C40 C39 4.1(5) . . . . ?
C34 C35 C40 C39 -177.8(3) . . . . ?
C39 C40 C41 C42 178.5(4) . . . . ?
C35 C40 C41 C42 0.4(6) . . . . ?
C40 C41 C42 C43 -1.8(6) . . . . ?
C35 C34 C43 C42 -1.6(5) . . . . ?
C23 C34 C43 C42 -176.7(3) . . . . ?
C41 C42 C43 C34 2.4(6) . . . . ?
C22 C1 C44 C45 168.4(5) . . . . ?
C2 C1 C44 C45 -12.0(7) . . . . ?
C22 C1 C44 C55 4.3(6) . . . . ?
C2 C1 C44 C55 -176.1(3) . . . . ?
C22 C1 C44 C45' -174.5(7) . . . . ?
C2 C1 C44 C45' 5.2(8) . . . . ?
C1 C44 C45 C54 -74.3(10) . . . . ?
C55 C44 C45 C54 91.5(9) . . . . ?
C1 C44 C45 C46 105.2(9) . . . . ?
C55 C44 C45 C46 -89.0(9) . . . . ?
C54 C45 C46 C51 0.4(13) . . . . ?
C44 C45 C46 C51 -179.0(8) . . . . ?
C54 C45 C46 C47 175.4(8) . . . . ?
C44 C45 C46 C47 -4.1(14) . . . . ?
C51 C46 C47 C48 -2.5(13) . . . . ?
C45 C46 C47 C48 -177.6(9) . . . . ?
C46 C47 C48 C49 -4.2(14) . . . . ?
C47 C48 C49 C50 9.7(16) . . . . ?
C48 C49 C50 C51 -8.4(16) . . . . ?
C45 C46 C51 C52 -1.9(12) . . . . ?
C47 C46 C51 C52 -177.3(7) . . . . ?
C45 C46 C51 C50 179.5(8) . . . . ?
C47 C46 C51 C50 4.2(11) . . . . ?
C49 C50 C51 C52 -177.1(10) . . . . ?
C49 C50 C51 C46 1.5(13) . . . . ?
C46 C51 C52 C53 2.5(11) . . . . ?
C50 C51 C52 C53 -178.9(7) . . . . ?
C51 C52 C53 C54 -1.6(10) . . . . ?
C46 C45 C54 C53 0.5(13) . . . . ?
C44 C45 C54 C53 180.0(7) . . . . ?
C52 C53 C54 C45 0.0(11) . . . . ?
C1 C44 C45' C54' -88.0(17) . . . . ?
C55 C44 C45' C54' 93.2(17) . . . . ?
C1 C44 C45' C46' 91.4(19) . . . . ?
C55 C44 C45' C46' -87(2) . . . . ?
C54' C45' C46' C51' -4(3) . . . . ?
C44 C45' C46' C51' 176.9(16) . . . . ?
C54' C45' C46' C47' 175.0(19) . . . . ?
C44 C45' C46' C47' -4(3) . . . . ?
C51' C46' C47' C48' 0(3) . . . . ?
C45' C46' C47' C48' -178.5(18) . . . . ?
C46' C47' C48' C49' -2(3) . . . . ?
C47' C48' C49' C50' 6(2) . . . . ?
C48' C49' C50' C51' -9(3) . . . . ?
C45' C46' C51' C52' 5(2) . . . . ?
C47' C46' C51' C52' -174.2(16) . . . . ?
C45' C46' C51' C50' 177.0(19) . . . . ?
C47' C46' C51' C50' -2(3) . . . . ?
C49' C50' C51' C52' 178.2(18) . . . . ?
C49' C50' C51' C46' 6(3) . . . . ?
C46' C51' C52' C53' -1(2) . . . . ?
C50' C51' C52' C53' -172.9(18) . . . . ?
C51' C52' C53' C54' -3(2) . . . . ?
C46' C45' C54' C53' -1(3) . . . . ?
C44 C45' C54' C53' 178.3(15) . . . . ?
C52' C53' C54' C45' 5(3) . . . . ?
C1 C44 C55 C56 -115.6(4) . . . . ?
C45 C44 C55 C56 79.4(5) . . . . ?
C45' C44 C55 C56 63.3(7) . . . . ?
C1 C44 C55 C64 70.1(5) . . . . ?
C45 C44 C55 C64 -94.9(5) . . . . ?
C45' C44 C55 C64 -111.0(7) . . . . ?
C64 C55 C56 C57 -1.3(5) . . . . ?
C44 C55 C56 C57 -175.7(3) . . . . ?
C55 C56 C57 C58 2.7(6) . . . . ?
C56 C57 C58 C59 -1.8(6) . . . . ?
C57 C58 C59 C60 179.8(4) . . . . ?
C57 C58 C59 C64 -0.4(5) . . . . ?
C58 C59 C60 C61 -179.6(4) . . . . ?
C64 C59 C60 C61 0.7(6) . . . . ?
C59 C60 C61 C62 -0.3(7) . . . . ?
C60 C61 C62 C63 -0.4(7) . . . . ?
C61 C62 C63 C64 0.8(6) . . . . ?
C62 C63 C64 C55 177.7(4) . . . . ?
C62 C63 C64 C59 -0.5(5) . . . . ?
C56 C55 C64 C63 -179.0(3) . . . . ?
C44 C55 C64 C63 -4.7(5) . . . . ?
C56 C55 C64 C59 -0.9(5) . . . . ?
C44 C55 C64 C59 173.5(3) . . . . ?
C60 C59 C64 C63 -0.2(5) . . . . ?
C58 C59 C64 C63 180.0(3) . . . . ?
C60 C59 C64 C55 -178.5(3) . . . . ?
C58 C59 C64 C55 1.7(5) . . . . ?
C108 C65 C66 C67 45.6(4) . . . . ?
C86 C65 C66 C67 -134.6(2) . . . . ?
C108 C65 C66 C75 -139.1(2) . . . . ?
C86 C65 C66 C75 40.7(3) . . . . ?
C75 C66 C67 C68 0.1(4) . . . . ?
C65 C66 C67 C68 175.3(2) . . . . ?
C66 C67 C68 C69 -179.9(2) . . . . ?
C66 C67 C68 C73 -1.1(4) . . . . ?
C67 C68 C69 C70 178.0(3) . . . . ?
C73 C68 C69 C70 -0.8(4) . . . . ?
C68 C69 C70 C71 0.2(4) . . . . ?
C69 C70 C71 C72 0.2(4) . . . . ?
C70 C71 C72 C73 0.0(4) . . . . ?
C71 C72 C73 C74 180.0(2) . . . . ?
C71 C72 C73 C68 -0.5(4) . . . . ?
C67 C68 C73 C74 1.7(3) . . . . ?
C69 C68 C73 C74 -179.5(2) . . . . ?
C67 C68 C73 C72 -177.9(2) . . . . ?
C69 C68 C73 C72 0.9(4) . . . . ?
C72 C73 C74 C75 178.2(2) . . . . ?
C68 C73 C74 C75 -1.3(3) . . . . ?
C73 C74 C75 C66 0.2(4) . . . . ?
C73 C74 C75 C76 -174.1(2) . . . . ?
C67 C66 C75 C74 0.4(3) . . . . ?
C65 C66 C75 C74 -175.2(2) . . . . ?
C67 C66 C75 C76 175.0(2) . . . . ?
C65 C66 C75 C76 -0.5(3) . . . . ?
C74 C75 C76 C87 -49.9(4) . . . . ?
C66 C75 C76 C87 135.6(3) . . . . ?
C74 C75 C76 C77 133.3(2) . . . . ?
C66 C75 C76 C77 -41.2(3) . . . . ?
C87 C76 C77 C78 49.1(4) . . . . ?
C75 C76 C77 C78 -134.2(2) . . . . ?
C87 C76 C77 C86 -133.5(3) . . . . ?
C75 C76 C77 C86 43.3(3) . . . . ?
C86 C77 C78 C79 1.6(4) . . . . ?
C76 C77 C78 C79 179.0(2) . . . . ?
C77 C78 C79 C80 179.3(2) . . . . ?
C77 C78 C79 C84 1.1(4) . . . . ?
C78 C79 C80 C81 -177.0(3) . . . . ?
C84 C79 C80 C81 1.2(4) . . . . ?
C79 C80 C81 C82 -0.1(5) . . . . ?
C80 C81 C82 C83 -1.1(5) . . . . ?
C81 C82 C83 C84 1.1(4) . . . . ?
C82 C83 C84 C85 179.5(3) . . . . ?
C82 C83 C84 C79 0.1(4) . . . . ?
C78 C79 C84 C85 -2.4(4) . . . . ?
C80 C79 C84 C85 179.3(2) . . . . ?
C78 C79 C84 C83 177.0(2) . . . . ?
C80 C79 C84 C83 -1.2(4) . . . . ?
C83 C84 C85 C86 -178.4(2) . . . . ?
C79 C84 C85 C86 1.0(4) . . . . ?
C84 C85 C86 C77 1.7(4) . . . . ?
C84 C85 C86 C65 -175.6(2) . . . . ?
C78 C77 C86 C85 -3.1(3) . . . . ?
C76 C77 C86 C85 179.4(2) . . . . ?
C78 C77 C86 C65 174.4(2) . . . . ?
C76 C77 C86 C65 -3.1(3) . . . . ?
C108 C65 C86 C85 -41.5(4) . . . . ?
C66 C65 C86 C85 138.7(2) . . . . ?
C108 C65 C86 C77 141.1(2) . . . . ?
C66 C65 C86 C77 -38.7(3) . . . . ?
C75 C76 C87 C88 -174.4(2) . . . . ?
C77 C76 C87 C88 1.9(4) . . . . ?
C75 C76 C87 C98 -3.0(4) . . . . ?
C77 C76 C87 C98 173.4(2) . . . . ?
C76 C87 C88 C89 96.4(3) . . . . ?
C98 C87 C88 C89 -76.2(3) . . . . ?
C76 C87 C88 C93 -90.4(3) . . . . ?
C98 C87 C88 C93 97.0(3) . . . . ?
C93 C88 C89 C90 1.3(4) . . . . ?
C87 C88 C89 C90 174.8(2) . . . . ?
C88 C89 C90 C91 0.0(4) . . . . ?
C89 C90 C91 C92 -0.1(4) . . . . ?
C90 C91 C92 C97 178.8(3) . . . . ?
C90 C91 C92 C93 -1.1(4) . . . . ?
C89 C88 C93 C94 178.5(2) . . . . ?
C87 C88 C93 C94 5.5(4) . . . . ?
C89 C88 C93 C92 -2.5(4) . . . . ?
C87 C88 C93 C92 -175.5(2) . . . . ?
C91 C92 C93 C94 -178.6(2) . . . . ?
C97 C92 C93 C94 1.5(4) . . . . ?
C91 C92 C93 C88 2.3(4) . . . . ?
C97 C92 C93 C88 -177.6(2) . . . . ?
C88 C93 C94 C95 177.1(3) . . . . ?
C92 C93 C94 C95 -1.9(4) . . . . ?
C93 C94 C95 C96 0.8(4) . . . . ?
C94 C95 C96 C97 0.7(5) . . . . ?
C95 C96 C97 C92 -1.1(5) . . . . ?
C91 C92 C97 C96 -180.0(3) . . . . ?
C93 C92 C97 C96 -0.1(4) . . . . ?
C76 C87 C98 C99 111.4(3) . . . . ?
C88 C87 C98 C99 -76.0(3) . . . . ?
C76 C87 C98 C103 -78.9(3) . . . . ?
C88 C87 C98 C103 93.6(3) . . . . ?
C103 C98 C99 C100 -0.9(4) . . . . ?
C87 C98 C99 C100 168.9(2) . . . . ?
C98 C99 C100 C101 -0.8(4) . . . . ?
C99 C100 C101 C102 0.8(4) . . . . ?
C100 C101 C102 C107 -178.8(3) . . . . ?
C100 C101 C102 C103 0.7(4) . . . . ?
C99 C98 C103 C104 -179.1(2) . . . . ?
C87 C98 C103 C104 11.2(4) . . . . ?
C99 C98 C103 C102 2.5(4) . . . . ?
C87 C98 C103 C102 -167.2(2) . . . . ?
C107 C102 C103 C104 -1.4(4) . . . . ?
C101 C102 C103 C104 179.1(2) . . . . ?
C107 C102 C103 C98 177.1(2) . . . . ?
C101 C102 C103 C98 -2.4(4) . . . . ?
C98 C103 C104 C105 -176.6(3) . . . . ?
C102 C103 C104 C105 1.9(4) . . . . ?
C103 C104 C105 C106 -1.1(5) . . . . ?
C104 C105 C106 C107 -0.2(5) . . . . ?
C105 C106 C107 C102 0.6(5) . . . . ?
C101 C102 C107 C106 179.7(3) . . . . ?
C103 C102 C107 C106 0.2(4) . . . . ?
C86 C65 C108 C109 -3.3(4) . . . . ?
C66 C65 C108 C109 176.5(2) . . . . ?
C86 C65 C108 C119 -175.7(2) . . . . ?
C66 C65 C108 C119 4.1(4) . . . . ?
C65 C108 C109 C110 125.9(3) . . . . ?
C119 C108 C109 C110 -60.9(3) . . . . ?
C65 C108 C109 C114 -60.7(4) . . . . ?
C119 C108 C109 C114 112.5(3) . . . . ?
C114 C109 C110 C111 0.8(4) . . . . ?
C108 C109 C110 C111 174.5(2) . . . . ?
C109 C110 C111 C112 -0.2(4) . . . . ?
C110 C111 C112 C113 -0.2(4) . . . . ?
C111 C112 C113 C118 -179.0(3) . . . . ?
C111 C112 C113 C114 -0.2(4) . . . . ?
C118 C113 C114 C115 0.6(4) . . . . ?
C112 C113 C114 C115 -178.2(3) . . . . ?
C118 C113 C114 C109 179.6(3) . . . . ?
C112 C113 C114 C109 0.8(4) . . . . ?
C110 C109 C114 C115 177.9(3) . . . . ?
C108 C109 C114 C115 4.4(4) . . . . ?
C110 C109 C114 C113 -1.1(4) . . . . ?
C108 C109 C114 C113 -174.5(2) . . . . ?
C113 C114 C115 C116 -0.8(4) . . . . ?
C109 C114 C115 C116 -179.7(3) . . . . ?
C114 C115 C116 C117 0.8(5) . . . . ?
C115 C116 C117 C118 -0.6(6) . . . . ?
C116 C117 C118 C113 0.4(6) . . . . ?
C112 C113 C118 C117 178.4(3) . . . . ?
C114 C113 C118 C117 -0.5(5) . . . . ?
C65 C108 C119 C120 90.9(3) . . . . ?
C109 C108 C119 C120 -82.6(3) . . . . ?
C65 C108 C119 C124 -92.9(3) . . . . ?
C109 C108 C119 C124 93.7(3) . . . . ?
C124 C119 C120 C121 1.3(4) . . . . ?
C108 C119 C120 C121 177.7(2) . . . . ?
C119 C120 C121 C122 -0.3(4) . . . . ?
C120 C121 C122 C123 -0.6(4) . . . . ?
C121 C122 C123 C128 179.8(3) . . . . ?
C121 C122 C123 C124 0.5(4) . . . . ?
C122 C123 C124 C125 178.7(2) . . . . ?
C128 C123 C124 C125 -0.6(4) . . . . ?
C122 C123 C124 C119 0.5(4) . . . . ?
C128 C123 C124 C119 -178.9(2) . . . . ?
C120 C119 C124 C125 -179.4(2) . . . . ?
C108 C119 C124 C125 4.4(4) . . . . ?
C120 C119 C124 C123 -1.3(3) . . . . ?
C108 C119 C124 C123 -177.5(2) . . . . ?
C123 C124 C125 C126 -0.3(4) . . . . ?
C119 C124 C125 C126 177.8(2) . . . . ?
C124 C125 C126 C127 0.9(4) . . . . ?
C125 C126 C127 C128 -0.5(4) . . . . ?
C126 C127 C128 C123 -0.5(4) . . . . ?
C122 C123 C128 C127 -178.2(3) . . . . ?
C124 C123 C128 C127 1.1(4) . . . . ?
